data_1551545
loop_
_publ_author_name
'Evan S. O'Brien'
'M. Tuan Trinh'
'Rose L. Kann'
'Jia Chen'
'Giselle A. Elbaz'
'Amrita Masurkar'
'Timothy L. Atallah'
'Maria V. Paley'
'Nilam Patel'
'Daniel W. Paley'
'Ioannis Kymissis'
'Andrew C. Crowther'
'Andrew J. Millis'
'David R. Reichman'
'X.-Y. Zhu'
'Xavier Roy'

_publ_section_title
;
 Single-crystal-to-single-crystal intercalation of a low-bandgap
 superatomic crystal
;
_journal_name_full 'Nature Chemistry'
_journal_page_first 1170
_journal_page_last 1174
_journal_paper_doi 10.1038/nchem.2844
_journal_volume 9
_journal_year 2017
_chemical_formula_moiety 'C54 H126 Co6 P6 Te8, 3(C60), 2(C6 N4)'
_chemical_formula_sum 'C246 H126 Co6 N8 P6 Te8'
_chemical_formula_weight 4753.74
_space_group_crystal_system monoclinic
_space_group_IT_number 12
_space_group_name_Hall '-I 2y'
_space_group_name_H-M_alt 'I 1 2/m 1'
_atom_sites_solution_hydrogens geom
_cell_angle_alpha 90
_cell_angle_beta 104.260(4)
_cell_angle_gamma 90
_cell_formula_units_Z 2
_cell_length_a 26.5695(10)
_cell_length_b 17.0560(5)
_cell_length_c 21.1219(8)
_cell_measurement_reflns_used 13214
_cell_measurement_temperature 102(4)
_cell_measurement_theta_max 71.4990
_cell_measurement_theta_min 3.3490
_cell_volume 9276.9(6)
_computing_cell_refinement 'CrysAlisPro 1.171.38.41 (Rigaku OD, 2015)'
_computing_data_collection 'CrysAlisPro 1.171.38.41 (Rigaku OD, 2015)'
_computing_data_reduction 'CrysAlisPro 1.171.38.41 (Rigaku OD, 2015)'
_computing_molecular_graphics 'Olex2 (Dolomanov et al., 2009)'
_computing_publication_material 'Olex2 (Dolomanov et al., 2009)'
_computing_structure_refinement 'SHELXL-2016/6 (Sheldrick, 2016)'
_diffrn_ambient_environment N~2~
_diffrn_ambient_temperature 102(4)
_diffrn_detector 'CCD plate'
_diffrn_detector_area_resol_mean 8.0549
_diffrn_detector_type EosS2
_diffrn_measured_fraction_theta_full 0.999
_diffrn_measured_fraction_theta_max 0.999
_diffrn_measurement_details
;
List of Runs (angles in degrees, time in seconds):

  # Type    Start    End  Width  t~exp~   \w     \q     \k     \f   Frames
--------------------------------------------------------------------------
  1  \w     19.00 103.00   0.50    3.00    --   35.53  57.00 150.00  168
  2  \w     19.00 103.00   0.50    3.00    --   35.53  57.00   0.00  168
  3  \w      9.00 103.00   0.50    3.00    --   35.53  77.00-120.00  188
  4  \w      9.00 103.00   0.50    3.00    --   35.53  77.00  90.00  188
  5  \w      0.00  28.00   0.50    3.00    --   35.53  92.00 166.63   56
  6  \w      1.00  74.00   0.50    3.00    --   35.53 -99.00  60.00  146
  7  \w    -32.00  52.00   0.50    3.00    --   35.53 -57.00 120.00  168
  8  \w     55.00 108.00   0.50    3.00    --   35.53-178.00 150.00  106
  9  \w     16.00 105.00   0.50    3.00    --   35.53  37.00 -30.00  178
 10  \w      1.00  74.00   0.50    3.00    --   35.53 -99.00 -60.00  146
 11  \w    -34.00 105.00   0.50    3.00    --   35.53   0.00 120.00  278
 12  \w     39.00 109.00   0.50   15.00    --  108.00 -94.00-180.00  140
 13  \w     38.00 116.00   0.50   15.00    --  108.00-111.00 -60.00  156
 14  \w     40.00  99.00   0.50   15.00    --  108.00 -45.00  90.00  118
 15  \w     91.00 176.00   0.50   15.00    --  108.00  45.00 150.00  170
 16  \w     39.00 109.00   0.50   15.00    --  108.00 -94.00 -60.00  140
 17  \w     39.00 109.00   0.50   15.00    --  108.00 -94.00  30.00  140
 18  \w     81.00 176.00   0.50   15.00    --  108.00  77.00 -60.00  190
 19  \w     87.00 178.00   0.50   15.00    --  108.00  30.00 120.00  182
 20  \w     40.00  99.00   0.50   15.00    --  108.00 -45.00-150.00  118
 21  \w     38.00 116.00   0.50   15.00    --  108.00-111.00-180.00  156
 22  \w    100.00 178.00   0.50   15.00    --  108.00 111.00  90.00  156
 23  \w     90.00 175.00   0.50   15.00    --  108.00  61.00-150.00  170
 24  \w     70.00 178.00   0.50   15.00    --  108.00  15.00  90.00  216
 25  \w     57.00 150.00   0.50   15.00    --  108.00 178.00 -30.00  186
 26  \w     38.00  91.00   0.50   15.00    --  108.00 -30.00 150.00  106
 27  \w     38.00 116.00   0.50   15.00    --  108.00-111.00  30.00  156
 28  \w     87.00 178.00   0.50   15.00    --  108.00  30.00   0.00  182
 29  \w     39.00 109.00   0.50   15.00    --  108.00 -94.00 -90.00  140
 30  \w     39.00 109.00   0.50   15.00    --  108.00 -94.00  60.00  140
 31  \w     40.00  99.00   0.50   15.00    --  108.00 -45.00 150.00  118
 32  \w     38.00  94.00   0.50   15.00    --  108.00 -25.00 100.07  112
 33  \w     37.00 146.00   0.50   15.00    --  108.00 -15.00 120.00  218
 34  \w     38.00  91.00   0.50   15.00    --  108.00 -30.00-150.00  106
 35  \w     40.00  99.00   0.50   15.00    --  108.00 -45.00 -90.00  118
 36  \w     38.00  91.00   0.50   15.00    --  108.00 -30.00 -60.00  106
 37  \w     37.00 146.00   0.50   15.00    --  108.00 -15.00 -30.00  218
 38  \w     38.00 116.00   0.50   15.00    --  108.00-111.00  90.00  156
 39  \w     41.00 126.00   0.50   15.00    --  108.00 -61.00  60.00  170
 40  \w     90.00 175.00   0.50   15.00    --  108.00  61.00 120.00  170
 41  \w     41.00 126.00   0.50   15.00    --  108.00 -61.00 150.00  170
 42  \w     40.00  99.00   0.50   15.00    --  108.00 -45.00-120.00  118
 43  \w     41.00 126.00   0.50   15.00    --  108.00 -61.00-150.00  170
 44  \w     39.00 109.00   0.50   15.00    --  108.00 -94.00  90.00  140
 45  \w     40.00  99.00   0.50   15.00    --  108.00 -45.00   0.00  118
 46  \w     40.00  99.00   0.50   15.00    --  108.00 -45.00 -60.00  118
 47  \w     90.00 175.00   0.50   15.00    --  108.00  61.00  90.00  170
 48  \w    113.00 140.00   0.50   15.00    --  108.00  45.00-180.00   54
 49  \w    112.00 139.00   0.50   15.00    --  108.00  45.00 -90.00   54
 50  \w     63.00  90.00   0.50   15.00    --  108.00 -61.00   0.00   54
 51  \w     43.00  70.00   0.50   15.00    --  108.00 -30.00  30.00   54
 52  \w     64.00 104.00   0.50   15.00    --  108.00 -85.00 -39.17   80
 53  \w    123.00 150.00   0.50   15.00    --  108.00 178.00   0.00   54
 54  \w    102.00 129.00   0.50   15.00    --  108.00  26.00 164.05   54
 55  \w     70.00  98.00   0.50   15.00    --  108.00 -77.00-150.00   56
 56  \w     41.00  67.00   0.50   15.00    --  108.00 -77.00  90.00   52
 57  \w     67.00  92.00   0.50   15.00    --  108.00 -20.00-161.17   50
;
_diffrn_measurement_device 'four-circle diffractometer'
_diffrn_measurement_device_type 'SuperNova, Dual, Cu at zero, EosS2'
_diffrn_measurement_method '\w scans'
_diffrn_orient_matrix_type 'CrysAlisPro convention (1999,Acta A55,543-557)'
_diffrn_orient_matrix_UB_11 0.0480091000
_diffrn_orient_matrix_UB_12 -0.0248340000
_diffrn_orient_matrix_UB_13 -0.0238147000
_diffrn_orient_matrix_UB_21 -0.0248610000
_diffrn_orient_matrix_UB_22 0.0343011000
_diffrn_orient_matrix_UB_23 -0.0679676000
_diffrn_orient_matrix_UB_31 0.0256236000
_diffrn_orient_matrix_UB_32 0.0797463000
_diffrn_orient_matrix_UB_33 0.0218725000
_diffrn_radiation_monochromator mirror
_diffrn_radiation_probe x-ray
_diffrn_radiation_type CuK\a
_diffrn_radiation_wavelength 1.54184
_diffrn_reflns_av_R_equivalents 0.072
_diffrn_reflns_av_unetI/netI 0.0466
_diffrn_reflns_Laue_measured_fraction_full 0.999
_diffrn_reflns_Laue_measured_fraction_max 0.999
_diffrn_reflns_limit_h_max 32
_diffrn_reflns_limit_h_min -32
_diffrn_reflns_limit_k_max 20
_diffrn_reflns_limit_k_min -20
_diffrn_reflns_limit_l_max 25
_diffrn_reflns_limit_l_min -25
_diffrn_reflns_number 20903
_diffrn_reflns_point_group_measured_fraction_full 0.999
_diffrn_reflns_point_group_measured_fraction_max 0.999
_diffrn_reflns_theta_full 67.684
_diffrn_reflns_theta_max 68.244
_diffrn_reflns_theta_min 4.319
_diffrn_source 'micro-focus sealed X-ray tube'
_diffrn_source_type 'SuperNova (Cu) X-ray Source'
_exptl_absorpt_coefficient_mu 14.817
_exptl_absorpt_correction_T_max 0.550
_exptl_absorpt_correction_T_min 0.293
_exptl_absorpt_correction_type analytical
_exptl_absorpt_process_details
'CrysAlisPro 1.171.38.41 (Rigaku Oxford Diffraction, 2015) Analytical numeric absorption correction using a multifaceted crystal model based on expressions derived by R.C. Clark & J.S. Reid. (Clark, R. C. & Reid, J. S. (1995). Acta Cryst. A51, 887-897) Empirical absorption correction using spherical harmonics, implemented in SCALE3 ABSPACK scaling algorithm.'
_exptl_crystal_colour black
_exptl_crystal_colour_primary black
_exptl_crystal_density_diffrn 1.702
_exptl_crystal_description irregular
_exptl_crystal_F_000 4652
_exptl_crystal_size_max 0.122
_exptl_crystal_size_mid 0.099
_exptl_crystal_size_min 0.068
_refine_diff_density_max 2.266
_refine_diff_density_min -1.432
_refine_diff_density_rms 0.234
_refine_ls_extinction_coef .
_refine_ls_extinction_method none
_refine_ls_goodness_of_fit_ref 1.190
_refine_ls_hydrogen_treatment constr
_refine_ls_matrix_type full
_refine_ls_number_parameters 534
_refine_ls_number_reflns 20903
_refine_ls_number_restraints 770
_refine_ls_restrained_S_all 1.183
_refine_ls_R_factor_all 0.1162
_refine_ls_R_factor_gt 0.1048
_refine_ls_shift/su_max 0.001
_refine_ls_shift/su_mean 0.000
_refine_ls_structure_factor_coef Fsqd
_refine_ls_weighting_details 'w=1/[\s^2^(Fo^2^)+(0.2000P)^2^] where P=(Fo^2^+2Fc^2^)/3'
_refine_ls_weighting_scheme calc
_refine_ls_wR_factor_gt 0.2802
_refine_ls_wR_factor_ref 0.2957
_reflns_Friedel_coverage 0.000
_reflns_Friedel_fraction_full .
_reflns_Friedel_fraction_max .
_reflns_number_gt 17308
_reflns_number_total 20903
_reflns_threshold_expression 'I > 2\s(I)'
_cod_data_source_file nchem.2844-s4.cif
_cod_data_source_block TCNEdoped
_cod_database_code 1551545
_chemical_oxdiff_formula 'Co6 Te8 P6 C246 H126 N4'
_chemical_oxdiff_usercomment 'CoTe-3C60 4 eq TCNE'
_shelx_space_group_comment
;
The symmetry employed for this shelxl refinement is uniquely defined
by the following loop, which should always be used as a source of
symmetry information in preference to the above space-group names.
They are only intended as comments.
;
_olex2_refinement_description
;
1. Twinned data refinement
 Scales: 0.620(4) 0.121(2) 0.259(3)
2. Fixed Uiso
 At 1.2 times of:
  All C(H,H) groups
 At 1.5 times of:
  All C(H,H,H) groups
3. Restrained distances
 C121-C126_$2 \\sim C122-C127_$2 \\sim C123-C128_$2 \\sim C124-C129_$2 \\sim
C125-C130_$2
 with sigma of 0.02
4. Uiso/Uaniso restraints and constraints
P1 \\sim C11 \\sim C12 \\sim C13 \\sim C14 \\sim C15 \\sim C16 \\sim C17 \\sim
C18 \\sim C19 \\sim P2 \\sim C21 \\sim C22 \\sim C23 \\sim C24 \\sim C25 \\sim
C26 \\sim C27 \\sim C28 \\sim C29 \\sim P3 \\sim C31 \\sim C32 \\sim C33 \\sim
C34 \\sim C35 \\sim C36 \\sim C37 \\sim C38 \\sim C39: within 2A with sigma of
0.04 and sigma for terminal atoms of 0.08
: within 2A with sigma of 0.04 and sigma for terminal atoms of 0.08
5. Rigid body (RIGU) restrains
 P1, C11, C12, C13, C14, C15, C16, C17, C18, C19, P2, C21, C22, C23, C24, C25,
 C26, C27, C28, C29, P3, C31, C32, C33, C34, C35, C36, C37, C38, C39
 with sigma for 1-2 distances of 0.004 and sigma for 1-3 distances of 0.004
 with sigma for 1-2 distances of 0.004 and sigma for 1-3 distances of 0.004
6. Same fragment restrains
{P2, C21, C22, C23, C24, C25, C26, C27, C28, C29} sigma for 1-2: 0.02, 1-3: 0.04
{P3, C31, C32, C33, C34, C35, C36, C37, C38, C39} sigma for 1-2: 0.02, 1-3: 0.04
as
{P1, C11, C12, C13, C14, C15, C16, C17, C18, C19}
{C201, C202, C203, C204, C205, C206, C207, C208, C209, C210, C211, C212, C213,
C214, C215, C216, C217, C218, C219, C220, C221, C222, C223, C224, C225, C226,
C227, C228, C229, C230} sigma for 1-2: 0.02, 1-3: 0.04
as
{C101, C102, C103, C104, C105, C106, C107, C108, C109, C110, C111, C112, C113,
C114, C115, C116, C117, C118, C119, C120, C121, C122, C123, C124, C125, C126,
C127, C128, C129, C130}
7. Others
 1*[1(DFIX)]+1*[1(DFIX)]-1*[1(DFIX)]=0 with esd of 0.001
 Sof(C301)=Sof(C302)=Sof(C303)=Sof(C304)=Sof(C305)=Sof(C306)=Sof(C307)=
 Sof(C308)=Sof(C309)=Sof(C310)=Sof(C311)=Sof(C312)=Sof(C313)=Sof(C314)=
 Sof(C315)=Sof(C316)=Sof(C317)=Sof(C318)=Sof(C319)=Sof(C320)=Sof(C321)=
 Sof(C322)=Sof(C323)=Sof(C324)=Sof(C325)=Sof(C326)=Sof(C327)=Sof(C328)=
 Sof(C329)=Sof(C330)=Sof(C331)=Sof(C332)=Sof(C333)=Sof(C334)=Sof(C335)=
 Sof(C336)=Sof(C337)=Sof(C338)=Sof(C339)=Sof(C340)=Sof(C341)=Sof(C342)=
 Sof(C343)=Sof(C344)=Sof(C345)=Sof(C346)=Sof(C347)=Sof(C348)=Sof(C349)=
 Sof(C350)=Sof(C351)=Sof(C352)=Sof(C353)=Sof(C354)=Sof(C355)=Sof(C356)=
 Sof(C357)=Sof(C358)=Sof(C359)=Sof(C360)=0.5*(1-FVAR(5))
 Sof(C201)=Sof(C202)=Sof(C203)=Sof(C204)=Sof(C205)=Sof(C206)=Sof(C207)=
 Sof(C208)=Sof(C209)=Sof(C210)=Sof(C211)=Sof(C212)=Sof(C213)=Sof(C214)=
 Sof(C215)=Sof(C216)=Sof(C217)=Sof(C218)=Sof(C219)=Sof(C220)=Sof(C221)=
 Sof(C222)=Sof(C223)=Sof(C224)=Sof(C225)=Sof(C226)=Sof(C227)=Sof(C228)=
 Sof(C229)=Sof(C230)=Sof(C231)=Sof(C232)=Sof(C233)=Sof(C234)=Sof(C235)=
 Sof(C236)=Sof(C237)=Sof(C238)=Sof(C239)=Sof(C240)=Sof(C241)=Sof(C242)=
 Sof(C243)=Sof(C244)=Sof(C245)=Sof(C246)=Sof(C247)=Sof(C248)=Sof(C249)=
 Sof(C250)=Sof(C251)=Sof(C252)=Sof(C253)=Sof(C254)=Sof(C255)=Sof(C256)=
 Sof(C257)=Sof(C258)=Sof(C259)=Sof(C260)=0.5*FVAR(5)
 Uiso(C101)=Uiso(C102)=Uiso(C103)=Uiso(C104)=Uiso(C105)=Uiso(C106)=Uiso(C107)=
 Uiso(C108)=Uiso(C109)=Uiso(C110)=Uiso(C111)=Uiso(C112)=Uiso(C113)=Uiso(C114)=
 Uiso(C115)=Uiso(C116)=Uiso(C117)=Uiso(C118)=Uiso(C119)=Uiso(C120)=Uiso(C121)=
 Uiso(C122)=Uiso(C123)=Uiso(C124)=Uiso(C125)=Uiso(C126)=Uiso(C127)=Uiso(C128)=
 Uiso(C129)=Uiso(C130)=FVAR(5)
 Uiso(C201)=Uiso(C202)=Uiso(C203)=Uiso(C204)=Uiso(C205)=Uiso(C206)=Uiso(C207)=
 Uiso(C208)=Uiso(C209)=Uiso(C210)=Uiso(C211)=Uiso(C212)=Uiso(C213)=Uiso(C214)=
 Uiso(C215)=Uiso(C216)=Uiso(C217)=Uiso(C218)=Uiso(C219)=Uiso(C220)=Uiso(C221)=
 Uiso(C222)=Uiso(C223)=Uiso(C224)=Uiso(C225)=Uiso(C226)=Uiso(C227)=Uiso(C228)=
 Uiso(C229)=Uiso(C230)=Uiso(C231)=Uiso(C232)=Uiso(C233)=Uiso(C234)=Uiso(C235)=
 Uiso(C236)=Uiso(C237)=Uiso(C238)=Uiso(C239)=Uiso(C240)=Uiso(C241)=Uiso(C242)=
 Uiso(C243)=Uiso(C244)=Uiso(C245)=Uiso(C246)=Uiso(C247)=Uiso(C248)=Uiso(C249)=
 Uiso(C250)=Uiso(C251)=Uiso(C252)=Uiso(C253)=Uiso(C254)=Uiso(C255)=Uiso(C256)=
 Uiso(C257)=Uiso(C258)=Uiso(C259)=Uiso(C260)=Uiso(C301)=Uiso(C302)=Uiso(C303)=
 Uiso(C304)=Uiso(C305)=Uiso(C306)=Uiso(C307)=Uiso(C308)=Uiso(C309)=Uiso(C310)=
 Uiso(C311)=Uiso(C312)=Uiso(C313)=Uiso(C314)=Uiso(C315)=Uiso(C316)=Uiso(C317)=
 Uiso(C318)=Uiso(C319)=Uiso(C320)=Uiso(C321)=Uiso(C322)=Uiso(C323)=Uiso(C324)=
 Uiso(C325)=Uiso(C326)=Uiso(C327)=Uiso(C328)=Uiso(C329)=Uiso(C330)=Uiso(C331)=
 Uiso(C332)=Uiso(C333)=Uiso(C334)=Uiso(C335)=Uiso(C336)=Uiso(C337)=Uiso(C338)=
 Uiso(C339)=Uiso(C340)=Uiso(C341)=Uiso(C342)=Uiso(C343)=Uiso(C344)=Uiso(C345)=
 Uiso(C346)=Uiso(C347)=Uiso(C348)=Uiso(C349)=Uiso(C350)=Uiso(C351)=Uiso(C352)=
 Uiso(C353)=Uiso(C354)=Uiso(C355)=Uiso(C356)=Uiso(C357)=Uiso(C358)=Uiso(C359)=
 Uiso(C360)=FVAR(6)
 Fixed Sof: Te1(0.5) Te2(0.5) Te3(0.5) Te4(0.5) Co1(0.5) Co2(0.5) Co3(0.5)
 P1(0.5) C11(0.5) H11A(0.5) H11B(0.5) C12(0.5) H12A(0.5) H12B(0.5) C13(0.5)
 H13A(0.5) H13B(0.5) H13C(0.5) C14(0.5) H14A(0.5) H14B(0.5) C15(0.5) H15A(0.5)
 H15B(0.5) C16(0.5) H16A(0.5) H16B(0.5) H16C(0.5) C17(0.5) H17A(0.5) H17B(0.5)
 C18(0.5) H18A(0.5) H18B(0.5) C19(0.5) H19A(0.5) H19B(0.5) H19C(0.5) P2(0.5)
 C21(0.5) H21A(0.5) H21B(0.5) C22(0.5) H22A(0.5) H22B(0.5) C23(0.5) H23A(0.5)
 H23B(0.5) H23C(0.5) C24(0.5) H24A(0.5) H24B(0.5) C25(0.5) H25A(0.5) H25B(0.5)
 C26(0.5) H26A(0.5) H26B(0.5) H26C(0.5) C27(0.5) H27A(0.5) H27B(0.5) C28(0.5)
 H28A(0.5) H28B(0.5) C29(0.5) H29A(0.5) H29B(0.5) H29C(0.5) P3(0.5) C31(0.5)
 H31A(0.5) H31B(0.5) C32(0.5) H32A(0.5) H32B(0.5) C33(0.5) H33A(0.5) H33B(0.5)
 H33C(0.5) C34(0.5) H34A(0.5) H34B(0.5) C35(0.5) H35A(0.5) H35B(0.5) C36(0.5)
 H36A(0.5) H36B(0.5) H36C(0.5) C37(0.5) H37A(0.5) H37B(0.5) C38(0.5) H38A(0.5)
 H38B(0.5) C39(0.5) H39A(0.5) H39B(0.5) H39C(0.5) C101(0.5) C102(0.5) C103(0.5)
 C104(0.5) C105(0.5) C106(0.5) C107(0.5) C108(0.5) C109(0.5) C110(0.5)
 C111(0.5) C112(0.5) C113(0.5) C114(0.5) C115(0.5) C116(0.5) C117(0.5)
 C118(0.5) C119(0.5) C120(0.5) C121(0.5) C122(0.5) C123(0.5) C124(0.5)
 C125(0.5) C126(0.5) C127(0.5) C128(0.5) C129(0.5) C130(0.5) C1(0.5) C2(0.5)
 N3(0.5) C4(0.5) N5(0.5) C6(0.5) C7(0.5) N8(0.5) C9(0.5) N10(0.5)
8.a Free rotating group:
 C201(C202,C203,C204,C205,C206,C207,C208,C209,C210,C211,C212,C213,C214,C215,
 C216,C217,C218,C219,C220,C221,C222,C223,C224,C225,C226,C227,C228,C229,C230,
 C231,C232,C233,C234,C235,C236,C237,C238,C239,C240,C241,C242,C243,C244,C245,
 C246,C247,C248,C249,C250,C251,C252,C253,C254,C255,C256,C257,C258,C259,C260),
 C301(C302,C303,C304,C305,C306,C307,C308,C309,C310,C311,C312,C313,C314,C315,
 C316,C317,C318,C319,C320,C321,C322,C323,C324,C325,C326,C327,C328,C329,C330,
 C331,C332,C333,C334,C335,C336,C337,C338,C339,C340,C341,C342,C343,C344,C345,
 C346,C347,C348,C349,C350,C351,C352,C353,C354,C355,C356,C357,C358,C359,C360)
8.b Secondary CH2 refined with riding coordinates:
 C11(H11A,H11B), C12(H12A,H12B), C14(H14A,H14B), C15(H15A,H15B), C17(H17A,
 H17B), C18(H18A,H18B), C21(H21A,H21B), C22(H22A,H22B), C24(H24A,H24B),
 C25(H25A,H25B), C27(H27A,H27B), C28(H28A,H28B), C31(H31A,H31B), C32(H32A,H32B),
  C34(H34A,H34B), C35(H35A,H35B), C37(H37A,H37B), C38(H38A,H38B)
8.c Me refined with riding coordinates:
 C13(H13A,H13B,H13C), C16(H16A,H16B,H16C), C19(H19A,H19B,H19C), C23(H23A,H23B,
 H23C), C26(H26A,H26B,H26C), C29(H29A,H29B,H29C), C33(H33A,H33B,H33C), C36(H36A,
 H36B,H36C), C39(H39A,H39B,H39C)
;
_olex2_submission_special_instructions 'No special instructions were received'
_oxdiff_exptl_absorpt_empirical_details
;
Empirical correction (ABSPACK) includes:
- Absorption correction using spherical harmonics
- Frame scaling
;
_oxdiff_exptl_absorpt_empirical_full_max 1.912
_oxdiff_exptl_absorpt_empirical_full_min 0.595
_oxdiff_twin_integration_method simultaneous
_oxdiff_twin_items 3
_twin_special_details
;
Component 2 rotated by 120.0615\% 
 around [-0.70 -0.00 0.71] (reciprocal) or [-0.47 -0.00 0.88] (direct)
Component 3 rotated by -119.9814\% 
 around [-0.71 -0.00 0.71] (reciprocal) or [-0.48 -0.00 0.88] (direct)
;

loop_
_space_group_symop_operation_xyz
'x, y, z'
'-x, y, -z'
'x+1/2, y+1/2, z+1/2'
'-x+1/2, y+1/2, -z+1/2'
'-x, -y, -z'
'x, -y, z'
'-x+1/2, -y+1/2, -z+1/2'
'x+1/2, -y+1/2, z+1/2'

loop_
_atom_site_label
_atom_site_type_symbol
_atom_site_fract_x
_atom_site_fract_y
_atom_site_fract_z
_atom_site_U_iso_or_equiv
_atom_site_adp_type
_atom_site_occupancy
_atom_site_site_symmetry_order
_atom_site_calc_flag
_atom_site_refinement_flags_posn
_atom_site_refinement_flags_adp
_atom_site_refinement_flags_occupancy
_atom_site_disorder_assembly
_atom_site_disorder_group
Te1 Te 0.5295(2) 0.6533(2) 0.5740(2) 0.0429(9) Uani 0.5 1 d . . P A -1
Te2 Te 0.46133(16) 0.6356(2) 0.41056(19) 0.0348(7) Uani 0.5 1 d . . P A -1
Te3 Te 0.61474(6) 0.4996(5) 0.55013(7) 0.0397(4) Uani 0.5 1 d . . P A -1
Te4 Te 0.44691(6) 0.5104(4) 0.61221(8) 0.0402(13) Uani 0.5 1 d . . P A -1
Co1 Co 0.5460(7) 0.5856(12) 0.4796(9) 0.032(2) Uani 0.5 1 d . . P A -1
Co2 Co 0.53853(16) 0.5123(5) 0.6004(2) 0.040(2) Uani 0.5 1 d . . P A -1
Co3 Co 0.4434(8) 0.5981(13) 0.5203(12) 0.043(3) Uani 0.5 1 d . . P A -1
P1 P 0.5941(6) 0.6782(8) 0.4497(7) 0.056(3) Uani 0.5 1 d D U P A -1
C11 C 0.5754(10) 0.7068(13) 0.3620(11) 0.041(5) Uani 0.5 1 d D U P A -1
H11A H 0.5754 0.6597 0.3363 0.049 Uiso 0.5 1 calc R . P A -1
H11B H 0.5399 0.7258 0.3524 0.049 Uiso 0.5 1 calc R . P A -1
C12 C 0.6061(11) 0.7644(17) 0.3394(14) 0.055(6) Uani 0.5 1 d D U P A -1
H12A H 0.6393 0.7416 0.3382 0.066 Uiso 0.5 1 calc R . P A -1
H12B H 0.6127 0.8080 0.3699 0.066 Uiso 0.5 1 calc R . P A -1
C13 C 0.5793(11) 0.7946(15) 0.2719(13) 0.043(5) Uani 0.5 1 d D U P A -1
H13A H 0.6010 0.8330 0.2585 0.064 Uiso 0.5 1 calc R . P A -1
H13B H 0.5733 0.7518 0.2415 0.064 Uiso 0.5 1 calc R . P A -1
H13C H 0.5468 0.8181 0.2732 0.064 Uiso 0.5 1 calc R . P A -1
C14 C 0.6642(11) 0.663(2) 0.463(2) 0.082(9) Uani 0.5 1 d D U P A -1
H14A H 0.6783 0.7092 0.4469 0.098 Uiso 0.5 1 calc R . P A -1
H14B H 0.6788 0.6610 0.5097 0.098 Uiso 0.5 1 calc R . P A -1
C15 C 0.6834(14) 0.598(3) 0.436(3) 0.092(12) Uani 0.5 1 d D U P A -1
H15A H 0.6712 0.5984 0.3886 0.111 Uiso 0.5 1 calc R . P A -1
H15B H 0.6715 0.5496 0.4519 0.111 Uiso 0.5 1 calc R . P A -1
C16 C 0.7424(14) 0.601(4) 0.456(2) 0.090(14) Uani 0.5 1 d D U P A -1
H16A H 0.7565 0.5573 0.4377 0.134 Uiso 0.5 1 calc R . P A -1
H16B H 0.7539 0.6491 0.4394 0.134 Uiso 0.5 1 calc R . P A -1
H16C H 0.7541 0.6004 0.5025 0.134 Uiso 0.5 1 calc R . P A -1
C17 C 0.5960(15) 0.7753(17) 0.4897(19) 0.077(8) Uani 0.5 1 d D U P A -1
H17A H 0.6043 0.7669 0.5366 0.092 Uiso 0.5 1 calc R . P A -1
H17B H 0.6244 0.8050 0.4802 0.092 Uiso 0.5 1 calc R . P A -1
C18 C 0.5505(15) 0.8226(19) 0.473(2) 0.087(9) Uani 0.5 1 d D U P A -1
H18A H 0.5208 0.7928 0.4782 0.104 Uiso 0.5 1 calc R . P A -1
H18B H 0.5440 0.8380 0.4271 0.104 Uiso 0.5 1 calc R . P A -1
C19 C 0.558(2) 0.895(2) 0.516(3) 0.100(13) Uani 0.5 1 d D U P A -1
H19A H 0.5268 0.9270 0.5040 0.150 Uiso 0.5 1 calc R . P A -1
H19B H 0.5635 0.8799 0.5606 0.150 Uiso 0.5 1 calc R . P A -1
H19C H 0.5867 0.9250 0.5096 0.150 Uiso 0.5 1 calc R . P A -1
P2 P 0.5792(3) 0.5275(4) 0.7035(4) 0.0492(16) Uani 0.5 1 d D U P A -1
C21 C 0.6476(9) 0.5577(16) 0.7192(18) 0.062(7) Uani 0.5 1 d D U P A -1
H21A H 0.6619 0.5592 0.7661 0.074 Uiso 0.5 1 calc R . P A -1
H21B H 0.6664 0.5178 0.7016 0.074 Uiso 0.5 1 calc R . P A -1
C22 C 0.6573(15) 0.632(3) 0.693(3) 0.102(14) Uani 0.5 1 d D U P A -1
H22A H 0.6346 0.6721 0.7032 0.122 Uiso 0.5 1 calc R . P A -1
H22B H 0.6510 0.6291 0.6454 0.122 Uiso 0.5 1 calc R . P A -1
C23 C 0.7130(19) 0.653(4) 0.722(5) 0.14(3) Uani 0.5 1 d D U P A -1
H23A H 0.7206 0.7032 0.7051 0.216 Uiso 0.5 1 calc R . P A -1
H23B H 0.7189 0.6568 0.7686 0.216 Uiso 0.5 1 calc R . P A -1
H23C H 0.7352 0.6139 0.7111 0.216 Uiso 0.5 1 calc R . P A -1
C24 C 0.5840(11) 0.4415(14) 0.7568(14) 0.056(6) Uani 0.5 1 d D U P A -1
H24A H 0.6005 0.3995 0.7383 0.067 Uiso 0.5 1 calc R . P A -1
H24B H 0.6068 0.4545 0.7989 0.067 Uiso 0.5 1 calc R . P A -1
C25 C 0.5361(11) 0.4123(17) 0.7674(17) 0.056(6) Uani 0.5 1 d D U P A -1
H25A H 0.5127 0.3998 0.7256 0.067 Uiso 0.5 1 calc R . P A -1
H25B H 0.5200 0.4529 0.7878 0.067 Uiso 0.5 1 calc R . P A -1
C26 C 0.5442(18) 0.340(2) 0.810(2) 0.073(9) Uani 0.5 1 d D U P A -1
H26A H 0.5114 0.3228 0.8159 0.109 Uiso 0.5 1 calc R . P A -1
H26B H 0.5596 0.2998 0.7896 0.109 Uiso 0.5 1 calc R . P A -1
H26C H 0.5668 0.3529 0.8517 0.109 Uiso 0.5 1 calc R . P A -1
C27 C 0.5488(13) 0.6024(18) 0.7450(13) 0.054(7) Uani 0.5 1 d D U P A -1
H27A H 0.5476 0.6515 0.7215 0.065 Uiso 0.5 1 calc R . P A -1
H27B H 0.5133 0.5867 0.7426 0.065 Uiso 0.5 1 calc R . P A -1
C28 C 0.5746(17) 0.616(2) 0.8123(14) 0.072(10) Uani 0.5 1 d D U P A -1
H28A H 0.6101 0.6321 0.8155 0.087 Uiso 0.5 1 calc R . P A -1
H28B H 0.5755 0.5674 0.8367 0.087 Uiso 0.5 1 calc R . P A -1
C29 C 0.547(2) 0.678(2) 0.8410(18) 0.080(12) Uani 0.5 1 d D U P A -1
H29A H 0.5644 0.6863 0.8859 0.120 Uiso 0.5 1 calc R . P A -1
H29B H 0.5463 0.7260 0.8171 0.120 Uiso 0.5 1 calc R . P A -1
H29C H 0.5117 0.6614 0.8383 0.120 Uiso 0.5 1 calc R . P A -1
P3 P 0.3958(6) 0.6967(9) 0.5336(9) 0.064(4) Uani 0.5 1 d D U P A -1
C31 C 0.4015(16) 0.730(3) 0.6186(16) 0.092(10) Uani 0.5 1 d D U P A -1
H31A H 0.3746 0.7683 0.6179 0.110 Uiso 0.5 1 calc R . P A -1
H31B H 0.3940 0.6850 0.6434 0.110 Uiso 0.5 1 calc R . P A -1
C32 C 0.4499(16) 0.762(5) 0.653(3) 0.129(17) Uani 0.5 1 d D U P A -1
H32A H 0.4627 0.7989 0.6258 0.155 Uiso 0.5 1 calc R . P A -1
H32B H 0.4755 0.7213 0.6671 0.155 Uiso 0.5 1 calc R . P A -1
C33 C 0.440(2) 0.805(5) 0.713(3) 0.14(3) Uani 0.5 1 d D U P A -1
H33A H 0.4715 0.8278 0.7376 0.204 Uiso 0.5 1 calc R . P A -1
H33B H 0.4144 0.8452 0.6985 0.204 Uiso 0.5 1 calc R . P A -1
H33C H 0.4271 0.7680 0.7396 0.204 Uiso 0.5 1 calc R . P A -1
C34 C 0.3264(10) 0.6772(18) 0.5094(18) 0.063(7) Uani 0.5 1 d D U P A -1
H34A H 0.3082 0.7263 0.5105 0.076 Uiso 0.5 1 calc R . P A -1
H34B H 0.3177 0.6592 0.4645 0.076 Uiso 0.5 1 calc R . P A -1
C35 C 0.3069(13) 0.621(2) 0.548(2) 0.069(9) Uani 0.5 1 d D U P A -1
H35A H 0.3110 0.6389 0.5927 0.083 Uiso 0.5 1 calc R . P A -1
H35B H 0.3240 0.5703 0.5488 0.083 Uiso 0.5 1 calc R . P A -1
C36 C 0.2493(14) 0.616(3) 0.511(3) 0.096(15) Uani 0.5 1 d D U P A -1
H36A H 0.2317 0.5796 0.5330 0.144 Uiso 0.5 1 calc R . P A -1
H36B H 0.2337 0.6670 0.5109 0.144 Uiso 0.5 1 calc R . P A -1
H36C H 0.2466 0.5992 0.4674 0.144 Uiso 0.5 1 calc R . P A -1
C37 C 0.4046(19) 0.786(2) 0.490(3) 0.109(12) Uani 0.5 1 d D U P A -1
H37A H 0.4387 0.8060 0.5119 0.131 Uiso 0.5 1 calc R . P A -1
H37B H 0.4069 0.7695 0.4470 0.131 Uiso 0.5 1 calc R . P A -1
C38 C 0.371(3) 0.851(3) 0.480(3) 0.126(17) Uani 0.5 1 d D U P A -1
H38A H 0.3768 0.8834 0.5196 0.151 Uiso 0.5 1 calc R . P A -1
H38B H 0.3347 0.8341 0.4700 0.151 Uiso 0.5 1 calc R . P A -1
C39 C 0.382(3) 0.898(4) 0.424(4) 0.16(3) Uani 0.5 1 d D U P A -1
H39A H 0.3593 0.9432 0.4157 0.238 Uiso 0.5 1 calc R . P A -1
H39B H 0.4172 0.9148 0.4351 0.238 Uiso 0.5 1 calc R . P A -1
H39C H 0.3753 0.8658 0.3857 0.238 Uiso 0.5 1 calc R . P A -1
C101 C 0.5470(10) 0.815(2) 0.9707(12) 0.0704(17) Uiso 0.5 1 d D . P B -1
C102 C 0.5443(10) 0.8558(19) 0.9082(15) 0.0704(17) Uiso 0.5 1 d D . P B -1
C103 C 0.4911(10) 0.8620(19) 0.8734(16) 0.0704(17) Uiso 0.5 1 d D . P B -1
C104 C 0.4588(10) 0.8257(19) 0.9106(14) 0.0704(17) Uiso 0.5 1 d D . P B -1
C105 C 0.4924(10) 0.794(2) 0.9702(13) 0.0704(17) Uiso 0.5 1 d D . P B -1
C106 C 0.5816(11) 0.8329(19) 1.0270(12) 0.0704(17) Uiso 0.5 1 d D . P B -1
C107 C 0.6163(14) 0.8981(18) 1.0242(12) 0.0704(17) Uiso 0.5 1 d D . P B -1
C108 C 0.6159(13) 0.9350(15) 0.9659(12) 0.0704(17) Uiso 0.5 1 d D . P B -1
C109 C 0.5787(12) 0.9174(16) 0.9049(14) 0.0704(17) Uiso 0.5 1 d D . P B -1
C110 C 0.5608(9) 0.9893(16) 0.8715(13) 0.0704(17) Uiso 0.5 1 d D . P B -1
C111 C 0.5102(8) 0.993(2) 0.8360(14) 0.0704(17) Uiso 0.5 1 d D . P B -1
C112 C 0.4745(11) 0.9300(17) 0.838(2) 0.0704(17) Uiso 0.5 1 d D . P B -1
C113 C 0.4259(11) 0.9676(16) 0.840(2) 0.0704(17) Uiso 0.5 1 d D . P B -1
C114 C 0.3958(13) 0.9339(17) 0.8756(16) 0.0704(17) Uiso 0.5 1 d D . P B -1
C115 C 0.4133(12) 0.8635(18) 0.9099(14) 0.0704(17) Uiso 0.5 1 d D . P B -1
C116 C 0.3981(13) 0.867(2) 0.9731(13) 0.0704(17) Uiso 0.5 1 d D . P B -1
C117 C 0.4293(11) 0.833(2) 1.0287(12) 0.0704(17) Uiso 0.5 1 d D . P B -1
C118 C 0.4788(10) 0.799(2) 1.0278(13) 0.0704(17) Uiso 0.5 1 d D . P B -1
C119 C 0.5164(10) 0.822(2) 1.0900(14) 0.0704(17) Uiso 0.5 1 d D . P B -1
C120 C 0.5658(11) 0.839(2) 1.0887(14) 0.0704(17) Uiso 0.5 1 d D . P B -1
C121 C 0.5926(13) 0.903(2) 1.1234(16) 0.0704(17) Uiso 0.5 1 d D . P B -1
C122 C 0.6240(15) 0.9412(16) 1.0863(15) 0.0704(17) Uiso 0.5 1 d D . P B -1
C123 C 0.6235(13) 1.0209(14) 0.9718(13) 0.0704(17) Uiso 0.5 1 d D . P B -1
C124 C 0.5891(14) 1.0548(15) 0.9099(16) 0.0704(17) Uiso 0.5 1 d D . P B -1
C125 C 0.4847(11) 1.0691(18) 0.837(2) 0.0704(17) Uiso 0.5 1 d D . P B -1
C126 C 0.4330(12) 1.0543(16) 0.841(2) 0.0704(17) Uiso 0.5 1 d D . P B -1
C127 C 0.3671(13) 0.9798(13) 0.9119(15) 0.0704(17) Uiso 0.5 1 d D . P B -1
C128 C 0.3683(14) 0.9382(18) 0.9708(13) 0.0704(17) Uiso 0.5 1 d D . P B -1
C129 C 0.4354(11) 0.874(2) 1.0913(15) 0.0704(17) Uiso 0.5 1 d D . P B -1
C130 C 0.4882(11) 0.870(2) 1.1272(16) 0.0704(17) Uiso 0.5 1 d D . P B -1
C201 C 0.4441(4) 0.4451(10) 0.9297(8) 0.0713(17) Uiso 0.271(6) 1 d D . P C -1
C202 C 0.4483(4) 0.5274(10) 0.9140(8) 0.0713(17) Uiso 0.271(6) 1 d DG . P C -1
C203 C 0.4356(4) 0.5351(10) 0.8434(8) 0.0713(17) Uiso 0.271(6) 1 d DG . P C -1
C204 C 0.4234(5) 0.4575(10) 0.8153(8) 0.0713(17) Uiso 0.271(6) 1 d DG . P C -1
C205 C 0.4287(5) 0.4019(9) 0.8687(8) 0.0713(17) Uiso 0.271(6) 1 d DG . P C -1
C206 C 0.4247(5) 0.4243(9) 0.9816(7) 0.0713(17) Uiso 0.271(6) 1 d DG . P C -1
C207 C 0.4085(5) 0.4844(10) 1.0211(6) 0.0713(17) Uiso 0.271(6) 1 d DG . P C -1
C208 C 0.4126(5) 0.5619(10) 1.0064(7) 0.0713(17) Uiso 0.271(6) 1 d DG . P C -1
C209 C 0.4331(4) 0.5840(9) 0.9512(8) 0.0713(17) Uiso 0.271(6) 1 d DG . P C -1
C210 C 0.4041(5) 0.6518(8) 0.9201(8) 0.0713(17) Uiso 0.271(6) 1 d DG . P C -1
C211 C 0.3921(5) 0.6590(8) 0.8536(8) 0.0713(17) Uiso 0.271(6) 1 d DG . P C -1
C212 C 0.4083(5) 0.5988(9) 0.8140(8) 0.0713(17) Uiso 0.271(6) 1 d DG . P C -1
C213 C 0.3672(6) 0.5890(9) 0.7548(7) 0.0713(17) Uiso 0.271(6) 1 d DG . P C -1
C214 C 0.3558(6) 0.5160(10) 0.7285(6) 0.0713(17) Uiso 0.271(6) 1 d DG . P C -1
C215 C 0.3848(6) 0.4482(9) 0.7596(7) 0.0713(17) Uiso 0.271(6) 1 d DG . P C -1
C216 C 0.3488(6) 0.3828(9) 0.7538(7) 0.0713(17) Uiso 0.271(6) 1 d DG . P C -1
C217 C 0.3538(6) 0.3305(8) 0.8040(8) 0.0713(17) Uiso 0.271(6) 1 d DG . P C -1
C218 C 0.3949(5) 0.3404(8) 0.8632(8) 0.0713(17) Uiso 0.271(6) 1 d DG . P C -1
C219 C 0.3743(6) 0.3182(7) 0.9184(8) 0.0713(17) Uiso 0.271(6) 1 d DG . P C -1
C220 C 0.3889(5) 0.3589(8) 0.9758(7) 0.0713(17) Uiso 0.271(6) 1 d DG . P C -1
C221 C 0.3504(6) 0.3786(9) 1.0117(6) 0.0713(17) Uiso 0.271(6) 1 d DG . P C -1
C222 C 0.3626(6) 0.4561(10) 1.0397(5) 0.0713(17) Uiso 0.271(6) 1 d DG . P C -1
C223 C 0.3709(6) 0.6159(9) 1.0093(6) 0.0713(17) Uiso 0.271(6) 1 d DG . P C -1
C224 C 0.3657(6) 0.6715(8) 0.9560(7) 0.0713(17) Uiso 0.271(6) 1 d DG . P C -1
C225 C 0.3410(6) 0.6863(7) 0.8188(8) 0.0713(17) Uiso 0.271(6) 1 d DG . P C -1
C226 C 0.3256(6) 0.6431(8) 0.7578(7) 0.0713(17) Uiso 0.271(6) 1 d DG . P C -1
C227 C 0.3020(7) 0.4925(10) 0.7034(5) 0.0713(17) Uiso 0.271(6) 1 d DG . P C -1
C228 C 0.2977(7) 0.4102(9) 0.7190(6) 0.0713(17) Uiso 0.271(6) 1 d DG . P C -1
C229 C 0.3078(6) 0.3023(7) 0.8226(8) 0.0713(17) Uiso 0.271(6) 1 d DG . P C -1
C230 C 0.3205(6) 0.2947(6) 0.8933(8) 0.0713(17) Uiso 0.271(6) 1 d DG . P C -1
C231 C 0.1814(4) 0.5544(10) 0.8162(8) 0.0713(17) Uiso 0.271(6) 1 d G . P C -1
C232 C 0.1771(4) 0.4721(10) 0.8318(8) 0.0713(17) Uiso 0.271(6) 1 d G . P C -1
C233 C 0.1898(4) 0.4644(9) 0.9025(8) 0.0713(17) Uiso 0.271(6) 1 d G . P C -1
C234 C 0.2020(5) 0.5420(9) 0.9306(8) 0.0713(17) Uiso 0.271(6) 1 d G . P C -1
C235 C 0.1967(5) 0.5976(9) 0.8772(8) 0.0713(17) Uiso 0.271(6) 1 d G . P C -1
C236 C 0.2006(5) 0.5752(9) 0.7642(7) 0.0713(17) Uiso 0.271(6) 1 d G . P C -1
C237 C 0.2169(5) 0.5151(10) 0.7247(6) 0.0713(17) Uiso 0.271(6) 1 d G . P C -1
C238 C 0.2128(5) 0.4377(10) 0.7394(6) 0.0713(17) Uiso 0.271(6) 1 d G . P C -1
C239 C 0.1924(4) 0.4155(9) 0.7946(8) 0.0713(17) Uiso 0.271(6) 1 d G . P C -1
C240 C 0.2213(5) 0.3478(8) 0.8259(8) 0.0713(17) Uiso 0.271(6) 1 d G . P C -1
C241 C 0.2333(5) 0.3405(8) 0.8923(8) 0.0713(17) Uiso 0.271(6) 1 d G . P C -1
C242 C 0.2170(5) 0.4007(9) 0.9318(8) 0.0713(17) Uiso 0.271(6) 1 d G . P C -1
C243 C 0.2582(6) 0.4105(9) 0.9911(7) 0.0713(17) Uiso 0.271(6) 1 d G . P C -1
C244 C 0.2696(6) 0.4835(9) 1.0174(6) 0.0713(17) Uiso 0.271(6) 1 d G . P C -1
C245 C 0.2407(6) 0.5512(9) 0.9862(7) 0.0713(17) Uiso 0.271(6) 1 d G . P C -1
C246 C 0.2765(6) 0.6167(9) 0.9921(7) 0.0713(17) Uiso 0.271(6) 1 d G . P C -1
C247 C 0.2716(6) 0.6690(7) 0.9419(7) 0.0713(17) Uiso 0.271(6) 1 d G . P C -1
C248 C 0.2305(5) 0.6592(8) 0.8827(8) 0.0713(17) Uiso 0.271(6) 1 d G . P C -1
C249 C 0.2510(6) 0.6813(7) 0.8275(8) 0.0713(17) Uiso 0.271(6) 1 d G . P C -1
C250 C 0.2366(5) 0.6407(8) 0.7701(7) 0.0713(17) Uiso 0.271(6) 1 d G . P C -1
C251 C 0.2750(6) 0.6210(9) 0.7342(6) 0.0713(17) Uiso 0.271(6) 1 d G . P C -1
C252 C 0.2628(6) 0.5434(10) 0.7061(5) 0.0713(17) Uiso 0.271(6) 1 d G . P C -1
C253 C 0.2545(6) 0.3836(9) 0.7365(6) 0.0713(17) Uiso 0.271(6) 1 d G . P C -1
C254 C 0.2597(6) 0.3281(8) 0.7899(7) 0.0713(17) Uiso 0.271(6) 1 d G . P C -1
C255 C 0.2845(6) 0.3132(7) 0.9271(8) 0.0713(17) Uiso 0.271(6) 1 d G . P C -1
C256 C 0.2998(6) 0.3564(8) 0.9881(7) 0.0713(17) Uiso 0.271(6) 1 d G . P C -1
C257 C 0.3234(7) 0.5070(10) 1.0425(5) 0.0713(17) Uiso 0.271(6) 1 d G . P C -1
C258 C 0.3277(7) 0.5893(9) 1.0268(6) 0.0713(17) Uiso 0.271(6) 1 d G . P C -1
C259 C 0.3176(6) 0.6972(7) 0.9233(8) 0.0713(17) Uiso 0.271(6) 1 d G . P C -1
C260 C 0.3049(6) 0.7048(6) 0.8526(8) 0.0713(17) Uiso 0.271(6) 1 d G . P C -1
C301 C 0.4108(6) 0.3560(9) 0.8909(9) 0.0713(17) Uiso 0.229(6) 1 d . . P C -2
C302 C 0.4386(5) 0.4264(11) 0.8811(10) 0.0713(17) Uiso 0.229(6) 1 d G . P C -2
C303 C 0.4213(6) 0.4486(11) 0.8128(9) 0.0713(17) Uiso 0.229(6) 1 d G . P C -2
C304 C 0.3826(7) 0.3919(10) 0.7804(9) 0.0713(17) Uiso 0.229(6) 1 d G . P C -2
C305 C 0.3761(7) 0.3346(9) 0.8287(9) 0.0713(17) Uiso 0.229(6) 1 d G . P C -2
C306 C 0.3952(6) 0.3463(9) 0.9475(9) 0.0713(17) Uiso 0.229(6) 1 d G . P C -2
C307 C 0.4066(6) 0.4064(10) 0.9978(8) 0.0713(17) Uiso 0.229(6) 1 d G . P C -2
C308 C 0.4328(5) 0.4727(11) 0.9885(8) 0.0713(17) Uiso 0.229(6) 1 d G . P C -2
C309 C 0.4493(4) 0.4830(11) 0.9284(10) 0.0713(17) Uiso 0.229(6) 1 d G . P C -2
C310 C 0.4433(5) 0.5653(11) 0.9103(10) 0.0713(17) Uiso 0.229(6) 1 d G . P C -2
C311 C 0.4269(5) 0.5861(11) 0.8460(10) 0.0713(17) Uiso 0.229(6) 1 d G . P C -2
C312 C 0.4155(6) 0.5260(11) 0.7957(9) 0.0713(17) Uiso 0.229(6) 1 d G . P C -2
C313 C 0.3708(7) 0.5516(11) 0.7452(8) 0.0713(17) Uiso 0.229(6) 1 d G . P C -2
C314 C 0.3345(8) 0.4982(11) 0.7148(7) 0.0713(17) Uiso 0.229(6) 1 d G . P C -2
C315 C 0.3406(7) 0.4159(11) 0.7329(7) 0.0713(17) Uiso 0.229(6) 1 d G . P C -2
C316 C 0.2894(7) 0.3842(10) 0.7308(7) 0.0713(17) Uiso 0.229(6) 1 d G . P C -2
C317 C 0.2833(7) 0.3303(9) 0.7762(8) 0.0713(17) Uiso 0.229(6) 1 d G . P C -2
C318 C 0.3280(7) 0.3048(8) 0.8267(9) 0.0713(17) Uiso 0.229(6) 1 d G . P C -2
C319 C 0.3114(7) 0.2945(7) 0.8868(9) 0.0713(17) Uiso 0.229(6) 1 d G . P C -2
C320 C 0.3441(7) 0.3145(8) 0.9454(9) 0.0713(17) Uiso 0.229(6) 1 d G . P C -2
C321 C 0.3238(7) 0.3551(9) 0.9944(8) 0.0713(17) Uiso 0.229(6) 1 d G . P C -2
C322 C 0.3624(7) 0.4118(10) 1.0267(7) 0.0713(17) Uiso 0.229(6) 1 d G . P C -2
C323 C 0.4165(6) 0.5486(11) 1.0076(8) 0.0713(17) Uiso 0.229(6) 1 d G . P C -2
C324 C 0.4230(5) 0.6058(10) 0.9592(9) 0.0713(17) Uiso 0.229(6) 1 d G . P C -2
C325 C 0.3892(6) 0.6489(9) 0.8266(9) 0.0713(17) Uiso 0.229(6) 1 d G . P C -2
C326 C 0.3546(7) 0.6275(10) 0.7643(8) 0.0713(17) Uiso 0.229(6) 1 d G . P C -2
C327 C 0.2796(7) 0.5174(11) 0.7015(6) 0.0713(17) Uiso 0.229(6) 1 d G . P C -2
C328 C 0.2518(7) 0.4469(11) 0.7114(6) 0.0713(17) Uiso 0.229(6) 1 d G . P C -2
C329 C 0.2391(6) 0.3358(9) 0.8052(9) 0.0713(17) Uiso 0.229(6) 1 d G . P C -2
C330 C 0.2565(7) 0.3137(8) 0.8735(9) 0.0713(17) Uiso 0.229(6) 1 d G . P C -2
C331 C 0.2159(6) 0.6447(10) 0.8553(9) 0.0713(17) Uiso 0.229(6) 1 d G . P C -2
C332 C 0.1881(5) 0.5742(11) 0.8651(10) 0.0713(17) Uiso 0.229(6) 1 d G . P C -2
C333 C 0.2055(6) 0.5521(11) 0.9335(9) 0.0713(17) Uiso 0.229(6) 1 d G . P C -2
C334 C 0.2441(7) 0.6088(10) 0.9659(9) 0.0713(17) Uiso 0.229(6) 1 d G . P C -2
C335 C 0.2506(7) 0.6660(9) 0.9175(9) 0.0713(17) Uiso 0.229(6) 1 d G . P C -2
C336 C 0.2315(6) 0.6544(9) 0.7986(9) 0.0713(17) Uiso 0.229(6) 1 d G . P C -2
C337 C 0.2202(6) 0.5943(10) 0.7484(8) 0.0713(17) Uiso 0.229(6) 1 d G . P C -2
C338 C 0.1939(5) 0.5280(11) 0.7576(8) 0.0713(17) Uiso 0.229(6) 1 d G . P C -2
C339 C 0.1774(4) 0.5177(11) 0.8178(10) 0.0713(17) Uiso 0.229(6) 1 d G . P C -2
C340 C 0.1835(4) 0.4354(11) 0.8359(10) 0.0713(17) Uiso 0.229(6) 1 d G . P C -2
C341 C 0.1998(5) 0.4145(11) 0.9002(10) 0.0713(17) Uiso 0.229(6) 1 d G . P C -2
C342 C 0.2111(6) 0.4747(11) 0.9505(9) 0.0713(17) Uiso 0.229(6) 1 d G . P C -2
C343 C 0.2559(7) 0.4491(11) 1.0009(8) 0.0713(17) Uiso 0.229(6) 1 d G . P C -2
C344 C 0.2922(8) 0.5025(11) 1.0314(7) 0.0713(17) Uiso 0.229(6) 1 d G . P C -2
C345 C 0.2862(7) 0.5847(11) 1.0133(7) 0.0713(17) Uiso 0.229(6) 1 d G . P C -2
C346 C 0.3373(7) 0.6165(10) 1.0154(7) 0.0713(17) Uiso 0.229(6) 1 d G . P C -2
C347 C 0.3434(7) 0.6703(8) 0.9700(8) 0.0713(17) Uiso 0.229(6) 1 d G . P C -2
C348 C 0.2987(7) 0.6959(8) 0.9195(9) 0.0713(17) Uiso 0.229(6) 1 d G . P C -2
C349 C 0.3152(7) 0.7062(7) 0.8594(9) 0.0713(17) Uiso 0.229(6) 1 d G . P C -2
C350 C 0.2827(7) 0.6861(8) 0.8008(9) 0.0713(17) Uiso 0.229(6) 1 d G . P C -2
C351 C 0.3029(7) 0.6456(9) 0.7518(8) 0.0713(17) Uiso 0.229(6) 1 d G . P C -2
C352 C 0.2643(7) 0.5888(10) 0.7195(7) 0.0713(17) Uiso 0.229(6) 1 d G . P C -2
C353 C 0.2102(6) 0.4521(11) 0.7386(8) 0.0713(17) Uiso 0.229(6) 1 d G . P C -2
C354 C 0.2037(5) 0.3949(10) 0.7869(9) 0.0713(17) Uiso 0.229(6) 1 d G . P C -2
C355 C 0.2375(6) 0.3518(9) 0.9196(9) 0.0713(17) Uiso 0.229(6) 1 d G . P C -2
C356 C 0.2721(7) 0.3732(10) 0.9818(8) 0.0713(17) Uiso 0.229(6) 1 d G . P C -2
C357 C 0.3471(7) 0.4833(11) 1.0447(6) 0.0713(17) Uiso 0.229(6) 1 d G . P C -2
C358 C 0.3750(7) 0.5538(11) 1.0348(6) 0.0713(17) Uiso 0.229(6) 1 d G . P C -2
C359 C 0.3875(6) 0.6648(9) 0.9410(9) 0.0713(17) Uiso 0.229(6) 1 d G . P C -2
C360 C 0.3702(7) 0.6870(8) 0.8727(9) 0.0713(17) Uiso 0.229(6) 1 d G . P C -2
C1_11 C -0.0352(8) 0.4780(11) 0.8130(18) 0.089(8) Uani 0.5 1 d . . P D -1
C2_11 C -0.0454(18) 0.3973(12) 0.811(3) 0.103(13) Uani 0.5 1 d . . P D -1
N3_11 N -0.0505(18) 0.3280(12) 0.807(3) 0.093(14) Uani 0.5 1 d . . P D -1
C4_11 C 0.0167(9) 0.496(3) 0.8427(18) 0.104(10) Uani 0.5 1 d . . P D -1
N5_11 N 0.0603(9) 0.516(2) 0.865(3) 0.112(16) Uani 0.5 1 d . . P D -1
C6_11 C -0.0744(9) 0.5324(11) 0.790(2) 0.093(9) Uani 0.5 1 d . . P D -1
C7_11 C -0.1237(10) 0.514(3) 0.751(2) 0.109(13) Uani 0.5 1 d . . P D -1
N8_11 N -0.1664(11) 0.505(6) 0.718(3) 0.17(2) Uani 0.5 1 d . . P D -1
C9_11 C -0.0713(19) 0.6143(12) 0.7874(19) 0.087(10) Uani 0.5 1 d . . P D -1
N10_11 N -0.070(3) 0.6834(13) 0.780(3) 0.13(2) Uani 0.5 1 d . . P D -1

loop_
_atom_site_aniso_label
_atom_site_aniso_U_11
_atom_site_aniso_U_22
_atom_site_aniso_U_33
_atom_site_aniso_U_23
_atom_site_aniso_U_13
_atom_site_aniso_U_12
Te1 0.057(2) 0.0300(18) 0.0421(19) -0.0043(12) 0.0120(14) -0.0033(13)
Te2 0.0391(14) 0.0266(16) 0.0397(17) 0.0015(10) 0.0114(12) 0.0002(10)
Te3 0.0408(7) 0.0319(7) 0.0472(7) -0.008(3) 0.0126(6) -0.016(2)
Te4 0.0486(7) 0.035(4) 0.0419(7) -0.0030(8) 0.0201(5) -0.0029(8)
Co1 0.033(6) 0.034(5) 0.035(3) 0.006(3) 0.017(3) -0.002(3)
Co2 0.0490(18) 0.018(7) 0.056(2) -0.0028(17) 0.0220(16) -0.0009(16)
Co3 0.045(8) 0.037(7) 0.057(4) -0.013(4) 0.030(5) -0.003(4)
P1 0.053(5) 0.044(6) 0.068(6) 0.013(4) 0.009(4) -0.028(4)
C11 0.038(11) 0.022(9) 0.060(10) -0.002(7) 0.006(8) -0.001(8)
C12 0.059(13) 0.037(11) 0.070(12) 0.002(9) 0.018(10) -0.023(10)
C13 0.039(13) 0.034(11) 0.062(12) -0.005(9) 0.024(10) -0.001(9)
C14 0.066(12) 0.09(2) 0.08(2) 0.040(15) 0.008(11) -0.014(11)
C15 0.074(16) 0.11(2) 0.08(2) 0.027(19) 0.002(14) -0.003(15)
C16 0.071(16) 0.12(4) 0.07(2) 0.04(2) 0.001(14) 0.001(16)
C17 0.105(18) 0.056(12) 0.066(16) 0.004(11) 0.013(13) -0.028(10)
C18 0.12(2) 0.054(13) 0.09(2) 0.005(13) 0.020(16) -0.020(12)
C19 0.13(3) 0.059(16) 0.11(3) -0.008(17) 0.02(2) -0.024(16)
P2 0.052(4) 0.050(3) 0.045(3) -0.012(3) 0.010(3) 0.007(2)
C21 0.055(10) 0.056(12) 0.071(17) -0.011(12) 0.008(10) 0.012(8)
C22 0.080(19) 0.082(17) 0.13(3) 0.01(2) 0.000(19) -0.014(14)
C23 0.10(2) 0.12(4) 0.19(6) 0.01(4) 0.00(3) -0.04(2)
C24 0.072(13) 0.044(9) 0.050(12) -0.009(8) 0.008(10) 0.019(9)
C25 0.065(13) 0.052(13) 0.045(14) -0.003(11) 0.002(11) 0.016(10)
C26 0.10(2) 0.056(14) 0.061(18) 0.007(14) 0.008(17) 0.011(14)
C27 0.072(15) 0.047(12) 0.047(12) 0.002(9) 0.020(11) 0.016(11)
C28 0.11(2) 0.047(15) 0.051(12) -0.006(10) 0.005(12) 0.033(16)
C29 0.14(3) 0.050(17) 0.054(17) 0.003(13) 0.026(18) 0.03(2)
P3 0.065(8) 0.047(7) 0.090(10) -0.016(6) 0.040(7) 0.005(5)
C31 0.084(18) 0.09(2) 0.099(15) -0.030(13) 0.027(12) 0.013(17)
C32 0.09(2) 0.15(4) 0.14(3) -0.08(3) 0.026(17) 0.00(2)
C33 0.07(3) 0.18(6) 0.15(3) -0.10(4) 0.01(2) 0.00(3)
C34 0.084(13) 0.031(11) 0.077(17) 0.016(12) 0.025(11) 0.016(9)
C35 0.089(16) 0.038(14) 0.09(2) 0.019(14) 0.041(15) 0.017(12)
C36 0.086(17) 0.044(19) 0.16(4) 0.00(2) 0.033(18) 0.006(13)
C37 0.13(2) 0.074(15) 0.14(2) 0.000(16) 0.06(2) -0.003(14)
C38 0.15(3) 0.088(19) 0.16(4) 0.01(2) 0.08(3) 0.01(2)
C39 0.20(6) 0.12(4) 0.19(5) 0.04(4) 0.11(5) 0.03(4)
C1_11 0.115(13) 0.082(14) 0.092(19) -0.005(11) 0.067(15) 0.014(11)
C2_11 0.12(2) 0.079(13) 0.13(4) -0.005(12) 0.06(2) 0.017(12)
N3_11 0.09(3) 0.075(14) 0.09(3) -0.001(13) -0.01(2) 0.018(13)
C4_11 0.121(13) 0.10(2) 0.10(2) -0.01(3) 0.061(16) 0.008(15)
N5_11 0.118(15) 0.06(3) 0.16(4) 0.00(2) 0.042(18) 0.021(13)
C6_11 0.105(14) 0.081(13) 0.11(2) 0.002(13) 0.065(16) 0.006(11)
C7_11 0.102(14) 0.09(3) 0.15(3) -0.01(2) 0.060(16) 0.009(14)
N8_11 0.110(17) 0.22(6) 0.20(4) -0.05(8) 0.05(2) 0.00(4)
C9_11 0.11(2) 0.086(13) 0.09(3) 0.001(13) 0.06(2) 0.005(13)
N10_11 0.18(6) 0.091(15) 0.17(6) 0.008(16) 0.12(5) 0.008(15)

loop_
_atom_type_symbol
_atom_type_description
_atom_type_scat_dispersion_real
_atom_type_scat_dispersion_imag
_atom_type_scat_source
C C 0.0181 0.0091 'International Tables Vol C Tables 4.2.6.8 and 6.1.1.4'
Co Co -2.3653 3.6143 'International Tables Vol C Tables 4.2.6.8 and 6.1.1.4'
N N 0.0311 0.0180 'International Tables Vol C Tables 4.2.6.8 and 6.1.1.4'
P P 0.2955 0.4335 'International Tables Vol C Tables 4.2.6.8 and 6.1.1.4'
Te Te -0.1759 6.3531 'International Tables Vol C Tables 4.2.6.8 and 6.1.1.4'
H H 0.0000 0.0000 'International Tables Vol C Tables 4.2.6.8 and 6.1.1.4'

loop_
_exptl_crystal_face_index_h
_exptl_crystal_face_index_k
_exptl_crystal_face_index_l
_exptl_crystal_face_perp_dist
-17 2 4 0.0622
-6 10 -2 0.0433
-5 7 10 0.0282
-1 -8 -9 0.0427
9 2 -13 0.0267
12 7 3 0.0340
-9 -2 13 0.0439
13 6 -8 0.0418
12 -1 -12 0.0418
-11 2 12 0.0250
-3 -10 -5 0.0470
6 -10 2 0.0433

loop_
_geom_angle_atom_site_label_1
_geom_angle_atom_site_label_2
_geom_angle_atom_site_label_3
_geom_angle
_geom_angle_site_symmetry_1
_geom_angle_site_symmetry_3
Co1 Te1 Co2 72.3(5) . .
Co1 Te1 Co3 77.1(6) . .
Co2 Te1 Co3 76.1(5) . .
Co1 Te2 Co2 72.1(4) . 5_666
Co1 Te2 Co3 74.3(6) . .
Co2 Te2 Co3 80.7(5) 5_666 .
Co2 Te3 Co1 70.0(4) . .
Co3 Te3 Co1 77.5(2) 5_666 .
Co3 Te3 Co2 82.2(5) 5_666 .
Co2 Te4 Co1 71.4(4) . 5_666
Co3 Te4 Co1 77.6(2) . 5_666
Co3 Te4 Co2 76.1(5) . .
Te1 Co1 Te2 89.9(8) . .
Te1 Co1 Te3 92.4(6) . .
Te1 Co1 Te4 167.8(7) . 5_666
Te1 Co1 Co2 118.0(6) . 5_666
Te1 Co1 Co2 54.4(4) . .
Te1 Co1 Co3 120.4(9) . 5_666
Te2 Co1 Te3 162.9(7) . .
Te2 Co1 Te4 90.0(6) . 5_666
Te2 Co1 Co2 54.3(4) . 5_666
Te2 Co1 Co2 114.4(6) . .
Te2 Co1 Co3 114.0(8) . 5_666
Te3 Co1 Te4 84.2(7) . 5_666
Te3 Co1 Co2 54.9(4) . .
Te3 Co1 Co2 110.2(7) . 5_666
Te3 Co1 Co3 50.9(7) . 5_666
Te4 Co1 Co2 115.0(7) 5_666 .
Te4 Co1 Co2 53.2(4) 5_666 5_666
Te4 Co1 Co3 49.1(7) 5_666 5_666
Co2 Co1 Co2 93.0(4) . 5_666
Co2 Co1 Co3 59.7(5) 5_666 5_666
Co2 Co1 Co3 66.0(6) . 5_666
P1 Co1 Te1 97.3(8) . .
P1 Co1 Te2 95.1(8) . .
P1 Co1 Te3 101.4(8) . .
P1 Co1 Te4 94.8(8) . 5_666
P1 Co1 Co2 136.7(8) . .
P1 Co1 Co2 130.3(8) . 5_666
P1 Co1 Co3 130.6(13) . 5_666
Te1 Co2 Te2 162.2(2) . 5_666
Te1 Co2 Te3 91.8(3) . .
Te1 Co2 Te4 89.6(3) . .
Te1 Co2 Co1 53.4(5) . .
Te1 Co2 Co3 114.0(5) . 5_666
Te2 Co2 Co1 110.3(5) 5_666 .
Te2 Co2 Co3 50.0(5) 5_666 5_666
Te3 Co2 Te2 81.8(3) . 5_666
Te3 Co2 Co1 55.1(5) . .
Te3 Co2 Co3 48.6(4) . 5_666
Te4 Co2 Te2 91.1(3) . 5_666
Te4 Co2 Te3 160.5(2) . .
Te4 Co2 Co1 111.9(4) . .
Te4 Co2 Co3 113.6(5) . 5_666
Co1 Co2 Co3 60.65(19) . 5_666
P2 Co2 Te1 96.1(4) . .
P2 Co2 Te2 101.3(3) . 5_666
P2 Co2 Te3 100.2(3) . .
P2 Co2 Te4 99.0(3) . .
P2 Co2 Co1 134.5(5) . .
P2 Co2 Co3 134.8(5) . 5_666
Te1 Co3 Te2 87.9(8) . .
Te1 Co3 Te3 153.2(7) . 5_666
Te3 Co3 Te2 81.6(7) 5_666 .
Te4 Co3 Te1 91.0(8) . .
Te4 Co3 Te2 153.7(7) . .
Te4 Co3 Te3 87.8(8) . 5_666
P3 Co3 Te1 98.5(10) . .
P3 Co3 Te2 99.7(9) . .
P3 Co3 Te3 107.5(9) . 5_666
P3 Co3 Te4 106.4(10) . .
C11 P1 Co1 116.0(10) . .
C14 P1 Co1 119.3(16) . .
C14 P1 C11 101.6(15) . .
C14 P1 C17 98.4(17) . .
C17 P1 Co1 117.3(16) . .
C17 P1 C11 101.0(15) . .
P1 C11 H11A 107.7 . .
P1 C11 H11B 107.7 . .
H11A C11 H11B 107.1 . .
C12 C11 P1 118.5(18) . .
C12 C11 H11A 107.7 . .
C12 C11 H11B 107.7 . .
C11 C12 H12A 109.2 . .
C11 C12 H12B 109.3 . .
C11 C12 C13 112(2) . .
H12A C12 H12B 107.9 . .
C13 C12 H12A 109.2 . .
C13 C12 H12B 109.3 . .
C12 C13 H13A 109.5 . .
C12 C13 H13B 109.5 . .
C12 C13 H13C 109.5 . .
H13A C13 H13B 109.5 . .
H13A C13 H13C 109.5 . .
H13B C13 H13C 109.5 . .
P1 C14 H14A 107.2 . .
P1 C14 H14B 107.2 . .
H14A C14 H14B 106.8 . .
C15 C14 P1 121(3) . .
C15 C14 H14A 107.2 . .
C15 C14 H14B 107.2 . .
C14 C15 H15A 110.1 . .
C14 C15 H15B 110.1 . .
C14 C15 C16 108(3) . .
H15A C15 H15B 108.4 . .
C16 C15 H15A 110.1 . .
C16 C15 H15B 110.1 . .
C15 C16 H16A 109.5 . .
C15 C16 H16B 109.5 . .
C15 C16 H16C 109.5 . .
H16A C16 H16B 109.5 . .
H16A C16 H16C 109.5 . .
H16B C16 H16C 109.5 . .
P1 C17 H17A 107.9 . .
P1 C17 H17B 107.9 . .
H17A C17 H17B 107.2 . .
C18 C17 P1 118(2) . .
C18 C17 H17A 107.9 . .
C18 C17 H17B 107.9 . .
C17 C18 H18A 109.7 . .
C17 C18 H18B 109.7 . .
C17 C18 C19 110(3) . .
H18A C18 H18B 108.2 . .
C19 C18 H18A 109.7 . .
C19 C18 H18B 109.7 . .
C18 C19 H19A 109.5 . .
C18 C19 H19B 109.5 . .
C18 C19 H19C 109.5 . .
H19A C19 H19B 109.5 . .
H19A C19 H19C 109.5 . .
H19B C19 H19C 109.5 . .
C21 P2 Co2 115.8(12) . .
C21 P2 C27 104.4(15) . .
C24 P2 Co2 117.2(10) . .
C24 P2 C21 101.4(13) . .
C24 P2 C27 103.5(14) . .
C27 P2 Co2 112.8(9) . .
P2 C21 H21A 108.2 . .
P2 C21 H21B 108.2 . .
H21A C21 H21B 107.4 . .
C22 C21 P2 116(2) . .
C22 C21 H21A 108.2 . .
C22 C21 H21B 108.2 . .
C21 C22 H22A 110.2 . .
C21 C22 H22B 110.2 . .
C21 C22 C23 108(3) . .
H22A C22 H22B 108.5 . .
C23 C22 H22A 110.2 . .
C23 C22 H22B 110.2 . .
C22 C23 H23A 109.5 . .
C22 C23 H23B 109.5 . .
C22 C23 H23C 109.5 . .
H23A C23 H23B 109.5 . .
H23A C23 H23C 109.5 . .
H23B C23 H23C 109.5 . .
P2 C24 H24A 108.2 . .
P2 C24 H24B 108.2 . .
H24A C24 H24B 107.4 . .
C25 C24 P2 116.3(18) . .
C25 C24 H24A 108.2 . .
C25 C24 H24B 108.2 . .
C24 C25 H25A 109.2 . .
C24 C25 H25B 109.2 . .
C24 C25 C26 112(3) . .
H25A C25 H25B 107.9 . .
C26 C25 H25A 109.2 . .
C26 C25 H25B 109.2 . .
C25 C26 H26A 109.5 . .
C25 C26 H26B 109.5 . .
C25 C26 H26C 109.5 . .
H26A C26 H26B 109.5 . .
H26A C26 H26C 109.5 . .
H26B C26 H26C 109.5 . .
P2 C27 H27A 108.5 . .
P2 C27 H27B 108.5 . .
H27A C27 H27B 107.5 . .
C28 C27 P2 114.9(19) . .
C28 C27 H27A 108.5 . .
C28 C27 H27B 108.5 . .
C27 C28 H28A 109.6 . .
C27 C28 H28B 109.6 . .
C27 C28 C29 110(2) . .
H28A C28 H28B 108.1 . .
C29 C28 H28A 109.6 . .
C29 C28 H28B 109.6 . .
C28 C29 H29A 109.5 . .
C28 C29 H29B 109.5 . .
C28 C29 H29C 109.5 . .
H29A C29 H29B 109.5 . .
H29A C29 H29C 109.5 . .
H29B C29 H29C 109.5 . .
C31 P3 Co3 116.8(19) . .
C34 P3 Co3 114.0(15) . .
C34 P3 C31 99.3(16) . .
C34 P3 C37 105.0(18) . .
C37 P3 Co3 115.6(18) . .
C37 P3 C31 104(2) . .
P3 C31 H31A 107.9 . .
P3 C31 H31B 107.9 . .
H31A C31 H31B 107.2 . .
C32 C31 P3 118(3) . .
C32 C31 H31A 107.9 . .
C32 C31 H31B 107.9 . .
C31 C32 H32A 110.4 . .
C31 C32 H32B 110.4 . .
C31 C32 C33 107(3) . .
H32A C32 H32B 108.6 . .
C33 C32 H32A 110.4 . .
C33 C32 H32B 110.4 . .
C32 C33 H33A 109.5 . .
C32 C33 H33B 109.5 . .
C32 C33 H33C 109.5 . .
H33A C33 H33B 109.5 . .
H33A C33 H33C 109.5 . .
H33B C33 H33C 109.5 . .
P3 C34 H34A 108.2 . .
P3 C34 H34B 108.2 . .
H34A C34 H34B 107.4 . .
C35 C34 P3 116(2) . .
C35 C34 H34A 108.2 . .
C35 C34 H34B 108.2 . .
C34 C35 H35A 111.5 . .
C34 C35 H35B 111.5 . .
C34 C35 C36 101(3) . .
H35A C35 H35B 109.3 . .
C36 C35 H35A 111.5 . .
C36 C35 H35B 111.5 . .
C35 C36 H36A 109.5 . .
C35 C36 H36B 109.5 . .
C35 C36 H36C 109.5 . .
H36A C36 H36B 109.5 . .
H36A C36 H36C 109.5 . .
H36B C36 H36C 109.5 . .
P3 C37 H37A 106.1 . .
P3 C37 H37B 106.1 . .
H37A C37 H37B 106.3 . .
C38 C37 P3 125(3) . .
C38 C37 H37A 106.1 . .
C38 C37 H37B 106.1 . .
C37 C38 H38A 110.4 . .
C37 C38 H38B 110.4 . .
C37 C38 C39 107(3) . .
H38A C38 H38B 108.6 . .
C39 C38 H38A 110.4 . .
C39 C38 H38B 110.4 . .
C38 C39 H39A 109.5 . .
C38 C39 H39B 109.5 . .
C38 C39 H39C 109.5 . .
H39A C39 H39B 109.5 . .
H39A C39 H39C 109.5 . .
H39B C39 H39C 109.5 . .
C102 C101 C105 105.8(19) . .
C106 C101 C102 123(2) . .
C106 C101 C105 121(2) . .
C103 C102 C101 109(2) . .
C109 C102 C101 121(2) . .
C109 C102 C103 119(2) . .
C102 C103 C104 110(2) . .
C112 C103 C102 119(2) . .
C112 C103 C104 120(2) . .
C103 C104 C105 108(2) . .
C115 C104 C103 116(2) . .
C115 C104 C105 122(2) . .
C104 C105 C101 108(2) . .
C118 C105 C101 117(2) . .
C118 C105 C104 121(3) . .
C101 C106 C107 116(2) . .
C101 C106 C120 121(2) . .
C107 C106 C120 108(2) . .
C106 C107 C122 107.2(19) . .
C108 C107 C106 121(2) . .
C108 C107 C122 122(3) . .
C107 C108 C109 124(2) . .
C107 C108 C123 114(2) . .
C109 C108 C123 109(2) . .
C102 C109 C108 115(2) . .
C102 C109 C110 122(2) . .
C110 C109 C108 109(2) . .
C109 C110 C124 108.3(19) . .
C111 C110 C109 118(2) . .
C111 C110 C124 124(2) . .
C110 C111 C112 120(3) . .
C110 C111 C125 116(3) . .
C112 C111 C125 110.6(18) . .
C103 C112 C111 121(3) . .
C103 C112 C113 122(3) . .
C111 C112 C113 105.3(19) . .
C112 C113 C126 109(2) . .
C114 C113 C112 118(2) . .
C114 C113 C126 120(3) . .
C113 C114 C115 119(2) . .
C113 C114 C127 122(3) . .
C115 C114 C127 110(2) . .
C104 C115 C114 126(2) . .
C104 C115 C116 117(2) . .
C114 C115 C116 107(2) . .
C117 C116 C115 120(2) . .
C117 C116 C128 126(3) . .
C128 C116 C115 106(2) . .
C116 C117 C118 121(2) . .
C116 C117 C129 118(3) . .
C118 C117 C129 108(2) . .
C105 C118 C117 119(3) . .
C105 C118 C119 123(3) . .
C117 C118 C119 107(2) . .
C120 C119 C118 119(2) . .
C120 C119 C130 122(3) . .
C130 C119 C118 108(2) . .
C119 C120 C106 120(2) . .
C119 C120 C121 121(3) . .
C121 C120 C106 107(2) . .
C120 C121 C122 111(2) . .
C126 C121 C120 117(3) 5_677 .
C126 C121 C122 121(3) 5_677 .
C121 C122 C107 107(2) . .
C127 C122 C107 120(3) 5_677 .
C127 C122 C121 123(3) 5_677 .
C108 C123 C124 105.4(19) . .
C128 C123 C108 125(3) 5_677 .
C128 C123 C124 120(3) 5_677 .
C110 C124 C123 107.7(19) . .
C129 C124 C110 119(3) 5_677 .
C129 C124 C123 123(3) 5_677 .
C126 C125 C111 108(2) . .
C130 C125 C111 120(3) 5_677 .
C130 C125 C126 119(3) 5_677 .
C121 C126 C113 118(3) 5_677 .
C121 C126 C125 125(3) 5_677 .
C125 C126 C113 107(2) . .
C122 C127 C114 116(3) 5_677 .
C122 C127 C128 120(3) 5_677 .
C128 C127 C114 107.1(19) . .
C123 C128 C116 116(3) 5_677 .
C123 C128 C127 119(3) 5_677 .
C127 C128 C116 110(2) . .
C124 C129 C117 117(3) 5_677 .
C124 C129 C130 117(3) 5_677 .
C130 C129 C117 109(2) . .
C125 C130 C119 117(3) 5_677 .
C125 C130 C129 124(3) 5_677 .
C129 C130 C119 108(2) . .
C202 C201 C205 108.0 . .
C206 C201 C202 120.0 . .
C206 C201 C205 119.9 . .
C203 C202 C201 108.1 . .
C209 C202 C201 120.0 . .
C209 C202 C203 120.0 . .
C202 C203 C204 108.0 . .
C212 C203 C202 120.1 . .
C212 C203 C204 119.9 . .
C203 C204 C205 108.0 . .
C215 C204 C203 120.1 . .
C215 C204 C205 120.0 . .
C201 C205 C204 108.0 . .
C218 C205 C201 120.0 . .
C218 C205 C204 120.0 . .
C201 C206 C207 120.0 . .
C201 C206 C220 120.0 . .
C207 C206 C220 108.0 . .
C206 C207 C222 108.0 . .
C208 C207 C206 120.0 . .
C208 C207 C222 120.0 . .
C207 C208 C209 120.0 . .
C207 C208 C223 120.0 . .
C209 C208 C223 108.0 . .
C202 C209 C208 120.0 . .
C202 C209 C210 120.0 . .
C208 C209 C210 108.0 . .
C209 C210 C224 108.0 . .
C211 C210 C209 120.0 . .
C211 C210 C224 120.0 . .
C210 C211 C212 120.0 . .
C210 C211 C225 120.0 . .
C225 C211 C212 107.9 . .
C203 C212 C211 119.9 . .
C203 C212 C213 120.1 . .
C213 C212 C211 108.0 . .
C214 C213 C212 120.0 . .
C214 C213 C226 120.1 . .
C226 C213 C212 108.0 . .
C213 C214 C215 120.0 . .
C213 C214 C227 120.0 . .
C227 C214 C215 108.0 . .
C204 C215 C214 120.0 . .
C204 C215 C216 120.0 . .
C216 C215 C214 108.0 . .
C217 C216 C215 120.0 . .
C217 C216 C228 120.0 . .
C228 C216 C215 108.0 . .
C216 C217 C218 120.0 . .
C216 C217 C229 119.9 . .
C218 C217 C229 108.0 . .
C205 C218 C217 120.0 . .
C205 C218 C219 120.0 . .
C217 C218 C219 107.9 . .
C220 C219 C218 119.9 . .
C220 C219 C230 120.1 . .
C230 C219 C218 108.1 . .
C206 C220 C221 108.0 . .
C219 C220 C206 120.0 . .
C219 C220 C221 119.9 . .
C222 C221 C220 108.0 . .
C256 C221 C220 120.0 . .
C256 C221 C222 120.0 . .
C221 C222 C207 108.0 . .
C257 C222 C207 120.0 . .
C257 C222 C221 120.0 . .
C224 C223 C208 108.0 . .
C258 C223 C208 120.0 . .
C258 C223 C224 120.0 . .
C210 C224 C223 108.0 . .
C259 C224 C210 120.1 . .
C259 C224 C223 119.9 . .
C226 C225 C211 108.0 . .
C260 C225 C211 119.9 . .
C260 C225 C226 120.0 . .
C225 C226 C213 108.0 . .
C251 C226 C213 120.0 . .
C251 C226 C225 120.0 . .
C214 C227 C228 108.0 . .
C252 C227 C214 120.0 . .
C252 C227 C228 120.0 . .
C216 C228 C227 108.0 . .
C253 C228 C216 120.0 . .
C253 C228 C227 120.0 . .
C230 C229 C217 108.0 . .
C254 C229 C217 120.0 . .
C254 C229 C230 120.0 . .
C219 C230 C229 108.0 . .
C255 C230 C219 120.0 . .
C255 C230 C229 120.0 . .
C232 C231 C235 108.0 . .
C236 C231 C232 120.0 . .
C236 C231 C235 120.0 . .
C231 C232 C233 108.0 . .
C239 C232 C231 120.0 . .
C239 C232 C233 120.0 . .
C234 C233 C232 108.0 . .
C242 C233 C232 120.0 . .
C242 C233 C234 120.0 . .
C233 C234 C235 108.0 . .
C245 C234 C233 120.0 . .
C245 C234 C235 120.0 . .
C231 C235 C234 108.0 . .
C248 C235 C231 120.0 . .
C248 C235 C234 120.0 . .
C231 C236 C237 120.0 . .
C231 C236 C250 120.0 . .
C250 C236 C237 108.0 . .
C238 C237 C236 120.0 . .
C238 C237 C252 120.0 . .
C252 C237 C236 108.0 . .
C237 C238 C239 120.0 . .
C237 C238 C253 119.9 . .
C239 C238 C253 108.0 . .
C232 C239 C238 120.0 . .
C232 C239 C240 119.9 . .
C240 C239 C238 108.1 . .
C239 C240 C254 107.9 . .
C241 C240 C239 120.1 . .
C241 C240 C254 120.0 . .
C240 C241 C242 119.9 . .
C240 C241 C255 120.0 . .
C255 C241 C242 108.1 . .
C233 C242 C241 120.0 . .
C233 C242 C243 120.0 . .
C243 C242 C241 108.0 . .
C244 C243 C242 120.0 . .
C244 C243 C256 120.0 . .
C256 C243 C242 108.0 . .
C243 C244 C245 120.0 . .
C243 C244 C257 120.0 . .
C245 C244 C257 108.0 . .
C234 C245 C244 120.0 . .
C234 C245 C246 120.0 . .
C244 C245 C246 108.1 . .
C247 C246 C245 120.0 . .
C247 C246 C258 120.0 . .
C258 C246 C245 108.0 . .
C246 C247 C248 120.0 . .
C246 C247 C259 120.0 . .
C259 C247 C248 108.0 . .
C235 C248 C247 120.0 . .
C235 C248 C249 120.0 . .
C249 C248 C247 108.1 . .
C248 C249 C260 108.0 . .
C250 C249 C248 120.1 . .
C250 C249 C260 119.9 . .
C249 C250 C236 120.0 . .
C249 C250 C251 120.0 . .
C251 C250 C236 108.0 . .
C226 C251 C250 120.0 . .
C226 C251 C252 120.0 . .
C250 C251 C252 108.0 . .
C227 C252 C237 120.0 . .
C227 C252 C251 120.0 . .
C237 C252 C251 108.0 . .
C228 C253 C238 120.1 . .
C228 C253 C254 120.0 . .
C254 C253 C238 108.0 . .
C229 C254 C240 120.0 . .
C229 C254 C253 120.0 . .
C253 C254 C240 108.0 . .
C230 C255 C241 120.0 . .
C230 C255 C256 120.1 . .
C256 C255 C241 107.9 . .
C221 C256 C243 119.9 . .
C221 C256 C255 120.0 . .
C255 C256 C243 108.1 . .
C222 C257 C244 120.0 . .
C222 C257 C258 120.0 . .
C244 C257 C258 108.0 . .
C223 C258 C246 120.0 . .
C223 C258 C257 120.0 . .
C246 C258 C257 108.0 . .
C224 C259 C247 120.1 . .
C224 C259 C260 119.9 . .
C247 C259 C260 108.0 . .
C225 C260 C249 120.0 . .
C225 C260 C259 120.1 . .
C259 C260 C249 107.9 . .
C302 C301 C305 108.0 . .
C306 C301 C302 120.0 . .
C306 C301 C305 119.9 . .
C301 C302 C303 108.0 . .
C309 C302 C301 120.0 . .
C309 C302 C303 120.0 . .
C302 C303 C304 108.0 . .
C312 C303 C302 120.1 . .
C312 C303 C304 119.9 . .
C303 C304 C305 108.0 . .
C315 C304 C303 120.1 . .
C315 C304 C305 120.0 . .
C301 C305 C304 108.0 . .
C318 C305 C301 120.1 . .
C318 C305 C304 120.0 . .
C301 C306 C307 120.0 . .
C301 C306 C320 120.0 . .
C320 C306 C307 108.1 . .
C306 C307 C322 108.0 . .
C308 C307 C306 120.0 . .
C308 C307 C322 120.0 . .
C307 C308 C309 120.0 . .
C307 C308 C323 119.9 . .
C309 C308 C323 108.0 . .
C302 C309 C308 120.0 . .
C302 C309 C310 120.0 . .
C308 C309 C310 108.0 . .
C311 C310 C309 120.0 . .
C311 C310 C324 120.0 . .
C324 C310 C309 108.0 . .
C310 C311 C312 120.0 . .
C310 C311 C325 120.0 . .
C312 C311 C325 107.9 . .
C303 C312 C311 119.9 . .
C303 C312 C313 120.0 . .
C311 C312 C313 108.0 . .
C314 C313 C312 120.0 . .
C314 C313 C326 120.1 . .
C326 C313 C312 108.0 . .
C313 C314 C315 120.0 . .
C313 C314 C327 120.0 . .
C327 C314 C315 108.0 . .
C304 C315 C314 120.0 . .
C304 C315 C316 120.0 . .
C316 C315 C314 108.0 . .
C317 C316 C315 120.0 . .
C317 C316 C328 120.0 . .
C328 C316 C315 108.0 . .
C316 C317 C318 120.0 . .
C316 C317 C329 119.9 . .
C318 C317 C329 108.0 . .
C305 C318 C317 120.0 . .
C305 C318 C319 120.0 . .
C317 C318 C319 107.9 . .
C320 C319 C318 119.9 . .
C320 C319 C330 120.1 . .
C330 C319 C318 108.1 . .
C306 C320 C321 108.0 . .
C319 C320 C306 120.1 . .
C319 C320 C321 119.9 . .
C322 C321 C320 108.0 . .
C356 C321 C320 120.0 . .
C356 C321 C322 120.0 . .
C321 C322 C307 108.0 . .
C357 C322 C307 120.0 . .
C357 C322 C321 120.0 . .
C324 C323 C308 108.0 . .
C358 C323 C308 120.0 . .
C358 C323 C324 120.1 . .
C310 C324 C323 108.0 . .
C359 C324 C310 120.0 . .
C359 C324 C323 119.9 . .
C326 C325 C311 108.0 . .
C360 C325 C311 119.9 . .
C360 C325 C326 120.0 . .
C325 C326 C313 108.0 . .
C351 C326 C313 120.0 . .
C351 C326 C325 120.0 . .
C314 C327 C328 108.0 . .
C352 C327 C314 120.0 . .
C352 C327 C328 120.0 . .
C316 C328 C327 108.0 . .
C353 C328 C316 120.1 . .
C353 C328 C327 120.0 . .
C330 C329 C317 108.0 . .
C354 C329 C317 120.0 . .
C354 C329 C330 120.0 . .
C319 C330 C329 108.0 . .
C355 C330 C319 120.0 . .
C355 C330 C329 120.0 . .
C332 C331 C335 108.0 . .
C336 C331 C332 120.0 . .
C336 C331 C335 120.0 . .
C331 C332 C333 108.0 . .
C339 C332 C331 120.0 . .
C339 C332 C333 120.0 . .
C334 C333 C332 108.0 . .
C342 C333 C332 120.0 . .
C342 C333 C334 120.0 . .
C333 C334 C335 108.0 . .
C345 C334 C333 120.0 . .
C345 C334 C335 120.0 . .
C334 C335 C331 108.0 . .
C348 C335 C331 120.0 . .
C348 C335 C334 120.0 . .
C331 C336 C337 120.0 . .
C331 C336 C350 120.0 . .
C350 C336 C337 108.0 . .
C338 C337 C336 120.0 . .
C338 C337 C352 120.0 . .
C352 C337 C336 108.0 . .
C337 C338 C339 120.0 . .
C337 C338 C353 119.9 . .
C339 C338 C353 108.0 . .
C332 C339 C338 120.0 . .
C332 C339 C340 119.9 . .
C338 C339 C340 108.1 . .
C339 C340 C354 107.9 . .
C341 C340 C339 120.1 . .
C341 C340 C354 120.0 . .
C340 C341 C342 119.9 . .
C340 C341 C355 120.0 . .
C342 C341 C355 108.1 . .
C333 C342 C341 120.0 . .
C333 C342 C343 120.0 . .
C341 C342 C343 107.9 . .
C344 C343 C342 120.0 . .
C344 C343 C356 120.1 . .
C356 C343 C342 108.0 . .
C343 C344 C345 120.0 . .
C343 C344 C357 120.0 . .
C345 C344 C357 108.0 . .
C334 C345 C344 120.0 . .
C334 C345 C346 120.0 . .
C344 C345 C346 108.1 . .
C345 C346 C358 108.0 . .
C347 C346 C345 120.0 . .
C347 C346 C358 120.0 . .
C346 C347 C348 120.0 . .
C346 C347 C359 120.0 . .
C359 C347 C348 108.0 . .
C335 C348 C347 119.9 . .
C335 C348 C349 120.0 . .
C349 C348 C347 108.1 . .
C348 C349 C360 108.0 . .
C350 C349 C348 120.1 . .
C350 C349 C360 119.9 . .
C349 C350 C336 120.0 . .
C349 C350 C351 120.0 . .
C351 C350 C336 108.0 . .
C326 C351 C350 120.0 . .
C326 C351 C352 120.0 . .
C350 C351 C352 108.0 . .
C327 C352 C337 120.0 . .
C327 C352 C351 120.0 . .
C337 C352 C351 108.0 . .
C328 C353 C338 120.1 . .
C328 C353 C354 120.0 . .
C354 C353 C338 108.0 . .
C329 C354 C340 120.0 . .
C329 C354 C353 120.0 . .
C353 C354 C340 108.0 . .
C330 C355 C341 120.0 . .
C330 C355 C356 120.1 . .
C356 C355 C341 107.9 . .
C321 C356 C343 119.9 . .
C321 C356 C355 120.0 . .
C355 C356 C343 108.1 . .
C322 C357 C344 120.0 . .
C322 C357 C358 120.0 . .
C344 C357 C358 108.0 . .
C323 C358 C346 120.0 . .
C323 C358 C357 120.0 . .
C346 C358 C357 108.0 . .
C324 C359 C347 120.1 . .
C324 C359 C360 119.9 . .
C347 C359 C360 108.0 . .
C325 C360 C349 120.0 . .
C325 C360 C359 120.1 . .
C359 C360 C349 108.0 . .
C4_11 C1_11 C2_11 113(3) . .
C6_11 C1_11 C2_11 121(2) . .
C6_11 C1_11 C4_11 126(2) . .
N3_11 C2_11 C1_11 175(3) . .
N5_11 C4_11 C1_11 175(3) . .
C1_11 C6_11 C7_11 125(2) . .
C1_11 C6_11 C9_11 129(2) . .
C7_11 C6_11 C9_11 105(3) . .
N8_11 C7_11 C6_11 175(3) . .
N10_11 C9_11 C6_11 175(3) . .

loop_
_geom_bond_atom_site_label_1
_geom_bond_atom_site_label_2
_geom_bond_distance
_geom_bond_site_symmetry_2
Te1 Co1 2.44(2) .
Te1 Co2 2.468(9) .
Te1 Co3 2.48(2) .
Te2 Co1 2.51(2) .
Te2 Co2 2.532(9) 5_666
Te2 Co3 2.56(2) .
Te3 Co1 2.52(2) .
Te3 Co2 2.517(5) .
Te3 Co3 2.50(3) 5_666
Te4 Co1 2.58(2) 5_666
Te4 Co2 2.508(4) .
Te4 Co3 2.43(3) .
Co1 Te4 2.58(2) 5_666
Co1 Co2 2.893(18) .
Co1 Co2 2.968(17) 5_666
Co1 Co3 3.145(8) 5_666
Co1 P1 2.220(19) .
Co2 Te2 2.532(9) 5_666
Co2 Co3 3.30(2) 5_666
Co2 P2 2.195(9) .
Co3 Te3 2.50(3) 5_666
Co3 P3 2.16(2) .
P1 C11 1.86(2) .
P1 C14 1.83(2) .
P1 C17 1.85(2) .
C11 H11A 0.9700 .
C11 H11B 0.9700 .
C11 C12 1.43(2) .
C12 H12A 0.9700 .
C12 H12B 0.9700 .
C12 C13 1.52(3) .
C13 H13A 0.9600 .
C13 H13B 0.9600 .
C13 H13C 0.9600 .
C14 H14A 0.9700 .
C14 H14B 0.9700 .
C14 C15 1.40(3) .
C15 H15A 0.9700 .
C15 H15B 0.9700 .
C15 C16 1.52(3) .
C16 H16A 0.9600 .
C16 H16B 0.9600 .
C16 H16C 0.9600 .
C17 H17A 0.9700 .
C17 H17B 0.9700 .
C17 C18 1.42(3) .
C18 H18A 0.9700 .
C18 H18B 0.9700 .
C18 C19 1.52(3) .
C19 H19A 0.9600 .
C19 H19B 0.9600 .
C19 H19C 0.9600 .
P2 C21 1.84(2) .
P2 C24 1.83(2) .
P2 C27 1.85(2) .
C21 H21A 0.9700 .
C21 H21B 0.9700 .
C21 C22 1.44(3) .
C22 H22A 0.9700 .
C22 H22B 0.9700 .
C22 C23 1.50(3) .
C23 H23A 0.9600 .
C23 H23B 0.9600 .
C23 H23C 0.9600 .
C24 H24A 0.9700 .
C24 H24B 0.9700 .
C24 C25 1.43(3) .
C25 H25A 0.9700 .
C25 H25B 0.9700 .
C25 C26 1.50(3) .
C26 H26A 0.9600 .
C26 H26B 0.9600 .
C26 H26C 0.9600 .
C27 H27A 0.9700 .
C27 H27B 0.9700 .
C27 C28 1.44(3) .
C28 H28A 0.9700 .
C28 H28B 0.9700 .
C28 C29 1.51(3) .
C29 H29A 0.9600 .
C29 H29B 0.9600 .
C29 H29C 0.9600 .
P3 C31 1.85(2) .
P3 C34 1.82(2) .
P3 C37 1.82(2) .
C31 H31A 0.9700 .
C31 H31B 0.9700 .
C31 C32 1.43(3) .
C32 H32A 0.9700 .
C32 H32B 0.9700 .
C32 C33 1.53(3) .
C33 H33A 0.9600 .
C33 H33B 0.9600 .
C33 H33C 0.9600 .
C34 H34A 0.9700 .
C34 H34B 0.9700 .
C34 C35 1.44(3) .
C35 H35A 0.9700 .
C35 H35B 0.9700 .
C35 C36 1.54(3) .
C36 H36A 0.9600 .
C36 H36B 0.9600 .
C36 H36C 0.9600 .
C37 H37A 0.9700 .
C37 H37B 0.9700 .
C37 C38 1.42(3) .
C38 H38A 0.9700 .
C38 H38B 0.9700 .
C38 C39 1.52(3) .
C39 H39A 0.9600 .
C39 H39B 0.9600 .
C39 H39C 0.9600 .
C101 C102 1.48(2) .
C101 C105 1.49(2) .
C101 C106 1.35(2) .
C102 C103 1.43(2) .
C102 C109 1.40(2) .
C103 C104 1.44(2) .
C103 C112 1.39(2) .
C104 C105 1.45(2) .
C104 C115 1.37(2) .
C105 C118 1.35(2) .
C106 C107 1.46(3) .
C106 C120 1.47(2) .
C107 C108 1.38(2) .
C107 C122 1.47(3) .
C108 C109 1.45(2) .
C108 C123 1.48(3) .
C109 C110 1.44(2) .
C110 C111 1.37(2) .
C110 C124 1.47(3) .
C111 C112 1.45(2) .
C111 C125 1.46(3) .
C112 C113 1.45(3) .
C113 C114 1.36(2) .
C113 C126 1.49(3) .
C114 C115 1.42(2) .
C114 C127 1.44(3) .
C115 C116 1.49(2) .
C116 C117 1.39(2) .
C116 C128 1.44(3) .
C117 C118 1.44(2) .
C117 C129 1.47(3) .
C118 C119 1.49(2) .
C119 C120 1.35(2) .
C119 C130 1.46(3) .
C120 C121 1.41(3) .
C121 C122 1.43(3) .
C121 C126 1.34(3) 5_677
C122 C127 1.37(3) 5_677
C123 C124 1.51(3) .
C123 C128 1.37(3) 5_677
C124 C129 1.37(3) 5_677
C125 C126 1.42(3) .
C125 C130 1.38(3) 5_677
C126 C121 1.34(3) 5_677
C127 C122 1.37(3) 5_677
C127 C128 1.43(3) .
C128 C123 1.37(3) 5_677
C129 C124 1.37(3) 5_677
C129 C130 1.42(3) .
C130 C125 1.38(3) 5_677
C201 C202 1.4527 .
C201 C205 1.4536 .
C201 C206 1.3676 .
C202 C203 1.4525 .
C202 C209 1.3677 .
C203 C204 1.4534 .
C203 C212 1.3674 .
C204 C205 1.4537 .
C204 C215 1.3669 .
C205 C218 1.3663 .
C206 C207 1.4527 .
C206 C220 1.4529 .
C207 C208 1.3672 .
C207 C222 1.4538 .
C208 C209 1.4528 .
C208 C223 1.4539 .
C209 C210 1.4529 .
C210 C211 1.3671 .
C210 C224 1.4531 .
C211 C212 1.4538 .
C211 C225 1.4538 .
C212 C213 1.4535 .
C213 C214 1.3665 .
C213 C226 1.4534 .
C214 C215 1.4536 .
C214 C227 1.4533 .
C215 C216 1.4534 .
C216 C217 1.3671 .
C216 C228 1.4529 .
C217 C218 1.4533 .
C217 C229 1.4545 .
C218 C219 1.4538 .
C219 C220 1.3679 .
C219 C230 1.4526 .
C220 C221 1.4537 .
C221 C222 1.4525 .
C221 C256 1.3681 .
C222 C257 1.3674 .
C223 C224 1.4531 .
C223 C258 1.3672 .
C224 C259 1.3674 .
C225 C226 1.4528 .
C225 C260 1.3666 .
C226 C251 1.3674 .
C227 C228 1.4539 .
C227 C252 1.3678 .
C228 C253 1.3664 .
C229 C230 1.4533 .
C229 C254 1.3670 .
C230 C255 1.3662 .
C231 C232 1.4528 .
C231 C235 1.4534 .
C231 C236 1.3677 .
C232 C233 1.4535 .
C232 C239 1.3680 .
C233 C234 1.4531 .
C233 C242 1.3666 .
C234 C235 1.4540 .
C234 C245 1.3670 .
C235 C248 1.3677 .
C236 C237 1.4535 .
C236 C250 1.4535 .
C237 C238 1.3670 .
C237 C252 1.4525 .
C238 C239 1.4533 .
C238 C253 1.4538 .
C239 C240 1.4526 .
C240 C241 1.3668 .
C240 C254 1.4537 .
C241 C242 1.4538 .
C241 C255 1.4537 .
C242 C243 1.4537 .
C243 C244 1.3666 .
C243 C256 1.4535 .
C244 C245 1.4527 .
C244 C257 1.4535 .
C245 C246 1.4530 .
C246 C247 1.3664 .
C246 C258 1.4528 .
C247 C248 1.4531 .
C247 C259 1.4527 .
C248 C249 1.4523 .
C249 C250 1.3671 .
C249 C260 1.4547 .
C250 C251 1.4531 .
C251 C252 1.4534 .
C253 C254 1.4536 .
C255 C256 1.4527 .
C257 C258 1.4537 .
C259 C260 1.4535 .
C301 C302 1.4527 .
C301 C305 1.4536 .
C301 C306 1.3682 .
C302 C303 1.4528 .
C302 C309 1.3676 .
C303 C304 1.4533 .
C303 C312 1.3672 .
C304 C305 1.4537 .
C304 C315 1.3668 .
C305 C318 1.3661 .
C306 C307 1.4528 .
C306 C320 1.4524 .
C307 C308 1.3673 .
C307 C322 1.4540 .
C308 C309 1.4526 .
C308 C323 1.4542 .
C309 C310 1.4529 .
C310 C311 1.3673 .
C310 C324 1.4526 .
C311 C312 1.4539 .
C311 C325 1.4541 .
C312 C313 1.4539 .
C313 C314 1.3664 .
C313 C326 1.4530 .
C314 C315 1.4538 .
C314 C327 1.4529 .
C315 C316 1.4536 .
C316 C317 1.3674 .
C316 C328 1.4527 .
C317 C318 1.4534 .
C317 C329 1.4543 .
C318 C319 1.4537 .
C319 C320 1.3675 .
C319 C330 1.4530 .
C320 C321 1.4545 .
C321 C322 1.4524 .
C321 C356 1.3681 .
C322 C357 1.3675 .
C323 C324 1.4531 .
C323 C358 1.3669 .
C324 C359 1.3673 .
C325 C326 1.4528 .
C325 C360 1.3667 .
C326 C351 1.3674 .
C327 C328 1.4540 .
C327 C352 1.3676 .
C328 C353 1.3667 .
C329 C330 1.4537 .
C329 C354 1.3665 .
C330 C355 1.3661 .
C331 C332 1.4527 .
C331 C335 1.4538 .
C331 C336 1.3680 .
C332 C333 1.4534 .
C332 C339 1.3680 .
C333 C334 1.4530 .
C333 C342 1.3665 .
C334 C335 1.4537 .
C334 C345 1.3671 .
C335 C348 1.3676 .
C336 C337 1.4533 .
C336 C350 1.4533 .
C337 C338 1.3670 .
C337 C352 1.4532 .
C338 C339 1.4528 .
C338 C353 1.4541 .
C339 C340 1.4528 .
C340 C341 1.3667 .
C340 C354 1.4539 .
C341 C342 1.4538 .
C341 C355 1.4539 .
C342 C343 1.4543 .
C343 C344 1.3667 .
C343 C356 1.4533 .
C344 C345 1.4523 .
C344 C357 1.4532 .
C345 C346 1.4527 .
C346 C347 1.3666 .
C346 C358 1.4532 .
C347 C348 1.4532 .
C347 C359 1.4528 .
C348 C349 1.4523 .
C349 C350 1.3673 .
C349 C360 1.4546 .
C350 C351 1.4529 .
C351 C352 1.4535 .
C353 C354 1.4533 .
C355 C356 1.4525 .
C357 C358 1.4540 .
C359 C360 1.4535 .
C1_11 C2_11 1.400(15) .
C1_11 C4_11 1.400(15) .
C1_11 C6_11 1.39(2) .
C2_11 N3_11 1.191(16) .
C4_11 N5_11 1.191(16) .
C6_11 C7_11 1.400(15) .
C6_11 C9_11 1.400(15) .
C7_11 N8_11 1.191(16) .
C9_11 N10_11 1.191(16) .

loop_
_geom_torsion_atom_site_label_1
_geom_torsion_atom_site_label_2
_geom_torsion_atom_site_label_3
_geom_torsion_atom_site_label_4
_geom_torsion
_geom_torsion_site_symmetry_1
_geom_torsion_site_symmetry_2
_geom_torsion_site_symmetry_3
_geom_torsion_site_symmetry_4
Co1 P1 C11 C12 -178(2) . . . .
Co1 P1 C14 C15 57(4) . . . .
Co1 P1 C17 C18 -72(4) . . . .
Co2 P2 C21 C22 62(4) . . . .
Co2 P2 C24 C25 -66(3) . . . .
Co2 P2 C27 C28 -179(3) . . . .
Co3 P3 C31 C32 66(6) . . . .
Co3 P3 C34 C35 67(3) . . . .
Co3 P3 C37 C38 166(6) . . . .
P1 C11 C12 C13 -167(2) . . . .
P1 C14 C15 C16 -180(3) . . . .
P1 C17 C18 C19 174(3) . . . .
C11 P1 C14 C15 -72(4) . . . .
C11 P1 C17 C18 56(4) . . . .
C14 P1 C11 C12 -47(3) . . . .
C14 P1 C17 C18 159(4) . . . .
C17 P1 C11 C12 54(3) . . . .
C17 P1 C14 C15 -175(4) . . . .
P2 C21 C22 C23 168(5) . . . .
P2 C24 C25 C26 178(3) . . . .
P2 C27 C28 C29 180(3) . . . .
C21 P2 C24 C25 167(3) . . . .
C21 P2 C27 C28 -52(4) . . . .
C24 P2 C21 C22 -170(4) . . . .
C24 P2 C27 C28 54(4) . . . .
C27 P2 C21 C22 -63(4) . . . .
C27 P2 C24 C25 59(3) . . . .
P3 C31 C32 C33 164(6) . . . .
P3 C34 C35 C36 -177(3) . . . .
P3 C37 C38 C39 -161(6) . . . .
C31 P3 C34 C35 -58(4) . . . .
C31 P3 C37 C38 -64(7) . . . .
C34 P3 C31 C32 -171(5) . . . .
C34 P3 C37 C38 39(7) . . . .
C37 P3 C31 C32 -63(6) . . . .
C37 P3 C34 C35 -166(3) . . . .
C101 C102 C103 C104 -1(4) . . . .
C101 C102 C103 C112 142(3) . . . .
C101 C102 C109 C108 1(5) . . . .
C101 C102 C109 C110 -134(3) . . . .
C101 C105 C118 C117 138(3) . . . .
C101 C105 C118 C119 -1(5) . . . .
C101 C106 C107 C108 -4(5) . . . .
C101 C106 C107 C122 143(3) . . . .
C101 C106 C120 C119 3(5) . . . .
C101 C106 C120 C121 -140(3) . . . .
C102 C101 C105 C104 -2(4) . . . .
C102 C101 C105 C118 -143(3) . . . .
C102 C101 C106 C107 2(5) . . . .
C102 C101 C106 C120 136(3) . . . .
C102 C103 C104 C105 -1(4) . . . .
C102 C103 C104 C115 141(3) . . . .
C102 C103 C112 C111 1(6) . . . .
C102 C103 C112 C113 -137(4) . . . .
C102 C109 C110 C111 -8(5) . . . .
C102 C109 C110 C124 141(4) . . . .
C103 C102 C109 C108 140(3) . . . .
C103 C102 C109 C110 5(5) . . . .
C103 C104 C105 C101 2(4) . . . .
C103 C104 C105 C118 141(3) . . . .
C103 C104 C115 C114 1(5) . . . .
C103 C104 C115 C116 -139(3) . . . .
C103 C112 C113 C114 -1(6) . . . .
C103 C112 C113 C126 141(4) . . . .
C104 C103 C112 C111 140(3) . . . .
C104 C103 C112 C113 2(6) . . . .
C104 C105 C118 C117 2(5) . . . .
C104 C105 C118 C119 -136(3) . . . .
C104 C115 C116 C117 -1(5) . . . .
C104 C115 C116 C128 151(3) . . . .
C105 C101 C102 C103 2(4) . . . .
C105 C101 C102 C109 145(3) . . . .
C105 C101 C106 C107 -139(3) . . . .
C105 C101 C106 C120 -5(5) . . . .
C105 C104 C115 C114 136(4) . . . .
C105 C104 C115 C116 -3(5) . . . .
C105 C118 C119 C120 0(5) . . . .
C105 C118 C119 C130 143(4) . . . .
C106 C101 C102 C103 -143(3) . . . .
C106 C101 C102 C109 0(5) . . . .
C106 C101 C105 C104 144(3) . . . .
C106 C101 C105 C118 3(5) . . . .
C106 C107 C108 C109 6(6) . . . .
C106 C107 C108 C123 142(3) . . . .
C106 C107 C122 C121 -2(4) . . . .
C106 C107 C122 C127 -149(4) . . . 5_677
C106 C120 C121 C122 2(4) . . . .
C106 C120 C121 C126 145(4) . . . 5_677
C107 C106 C120 C119 141(3) . . . .
C107 C106 C120 C121 -3(4) . . . .
C107 C108 C109 C102 -4(5) . . . .
C107 C108 C109 C110 137(3) . . . .
C107 C108 C123 C124 -143(3) . . . .
C107 C108 C123 C128 2(5) . . . 5_677
C108 C107 C122 C121 145(4) . . . .
C108 C107 C122 C127 -2(6) . . . 5_677
C108 C109 C110 C111 -145(3) . . . .
C108 C109 C110 C124 3(4) . . . .
C108 C123 C124 C110 3(4) . . . .
C108 C123 C124 C129 146(4) . . . 5_677
C109 C102 C103 C104 -144(3) . . . .
C109 C102 C103 C112 -1(5) . . . .
C109 C108 C123 C124 -1(4) . . . .
C109 C108 C123 C128 144(3) . . . 5_677
C109 C110 C111 C112 7(4) . . . .
C109 C110 C111 C125 144(3) . . . .
C109 C110 C124 C123 -3(4) . . . .
C109 C110 C124 C129 -148(4) . . . 5_677
C110 C111 C112 C103 -3(5) . . . .
C110 C111 C112 C113 140(3) . . . .
C110 C111 C125 C126 -140(3) . . . .
C110 C111 C125 C130 -1(5) . . . 5_677
C111 C110 C124 C123 142(3) . . . .
C111 C110 C124 C129 -3(5) . . . 5_677
C111 C112 C113 C114 -145(4) . . . .
C111 C112 C113 C126 -2(5) . . . .
C111 C125 C126 C113 -2(5) . . . .
C111 C125 C126 C121 141(4) . . . 5_677
C112 C103 C104 C105 -143(3) . . . .
C112 C103 C104 C115 -2(5) . . . .
C112 C111 C125 C126 1(4) . . . .
C112 C111 C125 C130 140(5) . . . 5_677
C112 C113 C114 C115 0(5) . . . .
C112 C113 C114 C127 143(4) . . . .
C112 C113 C126 C121 -144(3) . . . 5_677
C112 C113 C126 C125 3(6) . . . .
C113 C114 C115 C104 0(6) . . . .
C113 C114 C115 C116 143(4) . . . .
C113 C114 C127 C122 -6(5) . . . 5_677
C113 C114 C127 C128 -143(4) . . . .
C114 C113 C126 C121 -2(7) . . . 5_677
C114 C113 C126 C125 145(3) . . . .
C114 C115 C116 C117 -147(4) . . . .
C114 C115 C116 C128 4(4) . . . .
C114 C127 C128 C116 1(4) . . . .
C114 C127 C128 C123 138(3) . . . 5_677
C115 C104 C105 C101 -136(3) . . . .
C115 C104 C105 C118 2(5) . . . .
C115 C114 C127 C122 139(4) . . . 5_677
C115 C114 C127 C128 2(4) . . . .
C115 C116 C117 C118 5(5) . . . .
C115 C116 C117 C129 142(3) . . . .
C115 C116 C128 C123 -142(3) . . . 5_677
C115 C116 C128 C127 -3(4) . . . .
C116 C117 C118 C105 -6(5) . . . .
C116 C117 C118 C119 138(4) . . . .
C116 C117 C129 C124 -2(5) . . . 5_677
C116 C117 C129 C130 -138(4) . . . .
C117 C116 C128 C123 8(6) . . . 5_677
C117 C116 C128 C127 146(4) . . . .
C117 C118 C119 C120 -143(3) . . . .
C117 C118 C119 C130 0(4) . . . .
C117 C129 C130 C119 -3(5) . . . .
C117 C129 C130 C125 140(4) . . . 5_677
C118 C117 C129 C124 140(3) . . . 5_677
C118 C117 C129 C130 3(4) . . . .
C118 C119 C120 C106 -1(5) . . . .
C118 C119 C120 C121 138(3) . . . .
C118 C119 C130 C125 -144(4) . . . 5_677
C118 C119 C130 C129 2(4) . . . .
C119 C120 C121 C122 -141(4) . . . .
C119 C120 C121 C126 2(6) . . . 5_677
C120 C106 C107 C108 -144(3) . . . .
C120 C106 C107 C122 3(4) . . . .
C120 C119 C130 C125 -3(6) . . . 5_677
C120 C119 C130 C129 143(4) . . . .
C120 C121 C122 C107 0(5) . . . .
C120 C121 C122 C127 146(4) . . . 5_677
C122 C107 C108 C109 -137(4) . . . .
C122 C107 C108 C123 0(5) . . . .
C122 C127 C128 C116 -134(4) 5_677 . . .
C122 C127 C128 C123 3(5) 5_677 . . 5_677
C123 C108 C109 C102 -142(3) . . . .
C123 C108 C109 C110 -1(4) . . . .
C124 C110 C111 C112 -136(3) . . . .
C124 C110 C111 C125 1(5) . . . .
C124 C129 C130 C119 -140(4) 5_677 . . .
C124 C129 C130 C125 3(6) 5_677 . . 5_677
C125 C111 C112 C103 -143(5) . . . .
C125 C111 C112 C113 1(3) . . . .
C126 C113 C114 C115 -138(4) . . . .
C126 C113 C114 C127 4(6) . . . .
C126 C121 C122 C107 -141(4) 5_677 . . .
C126 C121 C122 C127 5(6) 5_677 . . 5_677
C127 C114 C115 C104 -146(3) . . . .
C127 C114 C115 C116 -4(4) . . . .
C128 C116 C117 C118 -140(4) . . . .
C128 C116 C117 C129 -4(6) . . . .
C128 C123 C124 C110 -144(3) 5_677 . . .
C128 C123 C124 C129 -1(6) 5_677 . . 5_677
C129 C117 C118 C105 -146(3) . . . .
C129 C117 C118 C119 -2(4) . . . .
C130 C119 C120 C106 -138(3) . . . .
C130 C119 C120 C121 0(5) . . . .
C130 C125 C126 C113 -142(4) 5_677 . . .
C130 C125 C126 C121 1(7) 5_677 . . 5_677
C201 C202 C203 C204 0.1 . . . .
C201 C202 C203 C212 142.6 . . . .
C201 C202 C209 C208 0.0 . . . .
C201 C202 C209 C210 -138.3 . . . .
C201 C205 C218 C217 138.2 . . . .
C201 C205 C218 C219 0.1 . . . .
C201 C206 C207 C208 0.0 . . . .
C201 C206 C207 C222 142.7 . . . .
C201 C206 C220 C219 -0.1 . . . .
C201 C206 C220 C221 -142.7 . . . .
C202 C201 C205 C204 0.0 . . . .
C202 C201 C205 C218 -142.6 . . . .
C202 C201 C206 C207 -0.1 . . . .
C202 C201 C206 C220 138.2 . . . .
C202 C203 C204 C205 -0.1 . . . .
C202 C203 C204 C215 142.7 . . . .
C202 C203 C212 C211 0.1 . . . .
C202 C203 C212 C213 -138.1 . . . .
C202 C209 C210 C211 0.0 . . . .
C202 C209 C210 C224 142.6 . . . .
C203 C202 C209 C208 138.2 . . . .
C203 C202 C209 C210 0.0 . . . .
C203 C204 C205 C201 0.0 . . . .
C203 C204 C205 C218 142.7 . . . .
C203 C204 C215 C214 -0.1 . . . .
C203 C204 C215 C216 -138.2 . . . .
C203 C212 C213 C214 0.0 . . . .
C203 C212 C213 C226 142.6 . . . .
C204 C203 C212 C211 138.2 . . . .
C204 C203 C212 C213 0.0 . . . .
C204 C205 C218 C217 0.1 . . . .
C204 C205 C218 C219 -138.1 . . . .
C204 C215 C216 C217 -0.2 . . . .
C204 C215 C216 C228 142.6 . . . .
C205 C201 C202 C203 -0.1 . . . .
C205 C201 C202 C209 142.6 . . . .
C205 C201 C206 C207 -138.2 . . . .
C205 C201 C206 C220 0.1 . . . .
C205 C204 C215 C214 138.2 . . . .
C205 C204 C215 C216 0.2 . . . .
C205 C218 C219 C220 -0.1 . . . .
C205 C218 C219 C230 142.6 . . . .
C206 C201 C202 C203 -142.5 . . . .
C206 C201 C202 C209 0.1 . . . .
C206 C201 C205 C204 142.5 . . . .
C206 C201 C205 C218 -0.1 . . . .
C206 C207 C208 C209 0.0 . . . .
C206 C207 C208 C223 138.2 . . . .
C206 C207 C222 C221 0.0 . . . .
C206 C207 C222 C257 -142.6 . . . .
C206 C220 C221 C222 0.0 . . . .
C206 C220 C221 C256 142.6 . . . .
C207 C206 C220 C219 142.5 . . . .
C207 C206 C220 C221 0.0 . . . .
C207 C208 C209 C202 0.0 . . . .
C207 C208 C209 C210 142.6 . . . .
C207 C208 C223 C224 -142.6 . . . .
C207 C208 C223 C258 0.0 . . . .
C207 C222 C257 C244 138.2 . . . .
C207 C222 C257 C258 0.0 . . . .
C208 C207 C222 C221 142.6 . . . .
C208 C207 C222 C257 0.0 . . . .
C208 C209 C210 C211 -142.6 . . . .
C208 C209 C210 C224 0.0 . . . .
C208 C223 C224 C210 0.0 . . . .
C208 C223 C224 C259 142.6 . . . .
C208 C223 C258 C246 -138.2 . . . .
C208 C223 C258 C257 0.0 . . . .
C209 C202 C203 C204 -142.6 . . . .
C209 C202 C203 C212 -0.1 . . . .
C209 C208 C223 C224 -0.1 . . . .
C209 C208 C223 C258 142.6 . . . .
C209 C210 C211 C212 0.0 . . . .
C209 C210 C211 C225 138.1 . . . .
C209 C210 C224 C223 0.0 . . . .
C209 C210 C224 C259 -142.5 . . . .
C210 C211 C212 C203 0.0 . . . .
C210 C211 C212 C213 142.6 . . . .
C210 C211 C225 C226 -142.6 . . . .
C210 C211 C225 C260 0.1 . . . .
C210 C224 C259 C247 138.2 . . . .
C210 C224 C259 C260 -0.1 . . . .
C211 C210 C224 C223 142.6 . . . .
C211 C210 C224 C259 0.1 . . . .
C211 C212 C213 C214 -142.6 . . . .
C211 C212 C213 C226 0.0 . . . .
C211 C225 C226 C213 0.0 . . . .
C211 C225 C226 C251 142.6 . . . .
C211 C225 C260 C249 -138.2 . . . .
C211 C225 C260 C259 -0.1 . . . .
C212 C203 C204 C205 -142.7 . . . .
C212 C203 C204 C215 0.1 . . . .
C212 C211 C225 C226 0.0 . . . .
C212 C211 C225 C260 142.7 . . . .
C212 C213 C214 C215 0.0 . . . .
C212 C213 C214 C227 138.2 . . . .
C212 C213 C226 C225 0.0 . . . .
C212 C213 C226 C251 -142.6 . . . .
C213 C214 C215 C204 0.0 . . . .
C213 C214 C215 C216 142.6 . . . .
C213 C214 C227 C228 -142.6 . . . .
C213 C214 C227 C252 0.0 . . . .
C213 C226 C251 C250 138.2 . . . .
C213 C226 C251 C252 0.0 . . . .
C214 C213 C226 C225 142.6 . . . .
C214 C213 C226 C251 0.0 . . . .
C214 C215 C216 C217 -142.7 . . . .
C214 C215 C216 C228 0.0 . . . .
C214 C227 C228 C216 0.0 . . . .
C214 C227 C228 C253 142.7 . . . .
C214 C227 C252 C237 -138.2 . . . .
C214 C227 C252 C251 0.0 . . . .
C215 C204 C205 C201 -142.7 . . . .
C215 C204 C205 C218 -0.1 . . . .
C215 C214 C227 C228 0.0 . . . .
C215 C214 C227 C252 142.6 . . . .
C215 C216 C217 C218 0.1 . . . .
C215 C216 C217 C229 138.2 . . . .
C215 C216 C228 C227 0.0 . . . .
C215 C216 C228 C253 -142.6 . . . .
C216 C217 C218 C205 -0.1 . . . .
C216 C217 C218 C219 142.6 . . . .
C216 C217 C229 C230 -142.6 . . . .
C216 C217 C229 C254 0.0 . . . .
C216 C228 C253 C238 138.2 . . . .
C216 C228 C253 C254 0.0 . . . .
C217 C216 C228 C227 142.7 . . . .
C217 C216 C228 C253 0.0 . . . .
C217 C218 C219 C220 -142.8 . . . .
C217 C218 C219 C230 0.0 . . . .
C217 C229 C230 C219 0.1 . . . .
C217 C229 C230 C255 142.6 . . . .
C217 C229 C254 C240 -138.2 . . . .
C217 C229 C254 C253 0.1 . . . .
C218 C217 C229 C230 -0.1 . . . .
C218 C217 C229 C254 142.5 . . . .
C218 C219 C220 C206 0.1 . . . .
C218 C219 C220 C221 138.3 . . . .
C218 C219 C230 C229 0.0 . . . .
C218 C219 C230 C255 -142.6 . . . .
C219 C220 C221 C222 -142.6 . . . .
C219 C220 C221 C256 0.0 . . . .
C219 C230 C255 C241 138.2 . . . .
C219 C230 C255 C256 0.0 . . . .
C220 C206 C207 C208 -142.6 . . . .
C220 C206 C207 C222 0.0 . . . .
C220 C219 C230 C229 142.6 . . . .
C220 C219 C230 C255 0.0 . . . .
C220 C221 C222 C207 0.0 . . . .
C220 C221 C222 C257 142.6 . . . .
C220 C221 C256 C243 -138.2 . . . .
C220 C221 C256 C255 0.0 . . . .
C221 C222 C257 C244 0.0 . . . .
C221 C222 C257 C258 -138.2 . . . .
C222 C207 C208 C209 -138.2 . . . .
C222 C207 C208 C223 -0.1 . . . .
C222 C221 C256 C243 0.0 . . . .
C222 C221 C256 C255 138.2 . . . .
C222 C257 C258 C223 0.0 . . . .
C222 C257 C258 C246 142.7 . . . .
C223 C208 C209 C202 -142.6 . . . .
C223 C208 C209 C210 0.1 . . . .
C223 C224 C259 C247 0.0 . . . .
C223 C224 C259 C260 -138.2 . . . .
C224 C210 C211 C212 -138.2 . . . .
C224 C210 C211 C225 0.0 . . . .
C224 C223 C258 C246 0.0 . . . .
C224 C223 C258 C257 138.2 . . . .
C224 C259 C260 C225 0.1 . . . .
C224 C259 C260 C249 142.7 . . . .
C225 C211 C212 C203 -142.7 . . . .
C225 C211 C212 C213 0.0 . . . .
C225 C226 C251 C250 0.0 . . . .
C225 C226 C251 C252 -138.2 . . . .
C226 C213 C214 C215 -138.2 . . . .
C226 C213 C214 C227 0.0 . . . .
C226 C225 C260 C249 0.0 . . . .
C226 C225 C260 C259 138.2 . . . .
C226 C251 C252 C227 0.0 . . . .
C226 C251 C252 C237 142.6 . . . .
C227 C214 C215 C204 -142.6 . . . .
C227 C214 C215 C216 0.0 . . . .
C227 C228 C253 C238 0.0 . . . .
C227 C228 C253 C254 -138.2 . . . .
C228 C216 C217 C218 -138.2 . . . .
C228 C216 C217 C229 -0.1 . . . .
C228 C227 C252 C237 0.0 . . . .
C228 C227 C252 C251 138.2 . . . .
C228 C253 C254 C229 -0.1 . . . .
C228 C253 C254 C240 142.6 . . . .
C229 C217 C218 C205 -142.6 . . . .
C229 C217 C218 C219 0.0 . . . .
C229 C230 C255 C241 0.0 . . . .
C229 C230 C255 C256 -138.2 . . . .
C230 C219 C220 C206 -138.2 . . . .
C230 C219 C220 C221 0.0 . . . .
C230 C229 C254 C240 0.0 . . . .
C230 C229 C254 C253 138.2 . . . .
C230 C255 C256 C221 0.0 . . . .
C230 C255 C256 C243 142.6 . . . .
C231 C232 C233 C234 0.0 . . . .
C231 C232 C233 C242 -142.7 . . . .
C231 C232 C239 C238 0.0 . . . .
C231 C232 C239 C240 138.2 . . . .
C231 C235 C248 C247 -138.2 . . . .
C231 C235 C248 C249 0.0 . . . .
C231 C236 C237 C238 0.1 . . . .
C231 C236 C237 C252 -142.6 . . . .
C231 C236 C250 C249 0.0 . . . .
C231 C236 C250 C251 142.6 . . . .
C232 C231 C235 C234 0.0 . . . .
C232 C231 C235 C248 142.6 . . . .
C232 C231 C236 C237 0.0 . . . .
C232 C231 C236 C250 -138.2 . . . .
C232 C233 C234 C235 0.0 . . . .
C232 C233 C234 C245 -142.5 . . . .
C232 C233 C242 C241 0.1 . . . .
C232 C233 C242 C243 138.2 . . . .
C232 C239 C240 C241 0.0 . . . .
C232 C239 C240 C254 -142.6 . . . .
C233 C232 C239 C238 -138.3 . . . .
C233 C232 C239 C240 0.0 . . . .
C233 C234 C235 C231 0.0 . . . .
C233 C234 C235 C248 -142.6 . . . .
C233 C234 C245 C244 -0.2 . . . .
C233 C234 C245 C246 138.2 . . . .
C233 C242 C243 C244 0.0 . . . .
C233 C242 C243 C256 -142.6 . . . .
C234 C233 C242 C241 -138.2 . . . .
C234 C233 C242 C243 -0.1 . . . .
C234 C235 C248 C247 0.0 . . . .
C234 C235 C248 C249 138.2 . . . .
C234 C245 C246 C247 -0.1 . . . .
C234 C245 C246 C258 -142.7 . . . .
C235 C231 C232 C233 0.0 . . . .
C235 C231 C232 C239 -142.6 . . . .
C235 C231 C236 C237 138.1 . . . .
C235 C231 C236 C250 0.0 . . . .
C235 C234 C245 C244 -138.2 . . . .
C235 C234 C245 C246 0.1 . . . .
C235 C248 C249 C250 0.0 . . . .
C235 C248 C249 C260 -142.6 . . . .
C236 C231 C232 C233 142.7 . . . .
C236 C231 C232 C239 0.0 . . . .
C236 C231 C235 C234 -142.6 . . . .
C236 C231 C235 C248 0.0 . . . .
C236 C237 C238 C239 -0.2 . . . .
C236 C237 C238 C253 -138.2 . . . .
C236 C237 C252 C227 142.7 . . . .
C236 C237 C252 C251 0.0 . . . .
C236 C250 C251 C226 -142.7 . . . .
C236 C250 C251 C252 0.0 . . . .
C237 C236 C250 C249 -142.6 . . . .
C237 C236 C250 C251 0.0 . . . .
C237 C238 C239 C232 0.1 . . . .
C237 C238 C239 C240 -142.5 . . . .
C237 C238 C253 C228 -0.1 . . . .
C237 C238 C253 C254 142.5 . . . .
C238 C237 C252 C227 -0.1 . . . .
C238 C237 C252 C251 -142.7 . . . .
C238 C239 C240 C241 142.7 . . . .
C238 C239 C240 C254 0.0 . . . .
C238 C253 C254 C229 -142.7 . . . .
C238 C253 C254 C240 -0.1 . . . .
C239 C232 C233 C234 142.7 . . . .
C239 C232 C233 C242 0.0 . . . .
C239 C238 C253 C228 -142.5 . . . .
C239 C238 C253 C254 0.1 . . . .
C239 C240 C241 C242 0.0 . . . .
C239 C240 C241 C255 -138.2 . . . .
C239 C240 C254 C229 142.7 . . . .
C239 C240 C254 C253 0.0 . . . .
C240 C241 C242 C233 -0.1 . . . .
C240 C241 C242 C243 -142.6 . . . .
C240 C241 C255 C230 -0.1 . . . .
C240 C241 C255 C256 142.6 . . . .
C241 C240 C254 C229 0.0 . . . .
C241 C240 C254 C253 -142.7 . . . .
C241 C242 C243 C244 142.6 . . . .
C241 C242 C243 C256 0.0 . . . .
C241 C255 C256 C221 -142.6 . . . .
C241 C255 C256 C243 0.0 . . . .
C242 C233 C234 C235 142.7 . . . .
C242 C233 C234 C245 0.1 . . . .
C242 C241 C255 C230 -142.6 . . . .
C242 C241 C255 C256 0.0 . . . .
C242 C243 C244 C245 -0.1 . . . .
C242 C243 C244 C257 -138.2 . . . .
C242 C243 C256 C221 142.7 . . . .
C242 C243 C256 C255 0.0 . . . .
C243 C244 C245 C234 0.1 . . . .
C243 C244 C245 C246 -142.6 . . . .
C243 C244 C257 C222 0.0 . . . .
C243 C244 C257 C258 142.6 . . . .
C244 C243 C256 C221 0.0 . . . .
C244 C243 C256 C255 -142.6 . . . .
C244 C245 C246 C247 142.6 . . . .
C244 C245 C246 C258 0.0 . . . .
C244 C257 C258 C223 -142.7 . . . .
C244 C257 C258 C246 0.0 . . . .
C245 C234 C235 C231 142.6 . . . .
C245 C234 C235 C248 -0.1 . . . .
C245 C244 C257 C222 -142.6 . . . .
C245 C244 C257 C258 0.0 . . . .
C245 C246 C247 C248 0.0 . . . .
C245 C246 C247 C259 -138.1 . . . .
C245 C246 C258 C223 142.6 . . . .
C245 C246 C258 C257 0.0 . . . .
C246 C247 C248 C235 0.0 . . . .
C246 C247 C248 C249 -142.6 . . . .
C246 C247 C259 C224 0.0 . . . .
C246 C247 C259 C260 142.6 . . . .
C247 C246 C258 C223 0.0 . . . .
C247 C246 C258 C257 -142.6 . . . .
C247 C248 C249 C250 142.6 . . . .
C247 C248 C249 C260 0.0 . . . .
C247 C259 C260 C225 -142.6 . . . .
C247 C259 C260 C249 0.0 . . . .
C248 C247 C259 C224 -142.7 . . . .
C248 C247 C259 C260 0.0 . . . .
C248 C249 C250 C236 0.0 . . . .
C248 C249 C250 C251 -138.1 . . . .
C248 C249 C260 C225 142.6 . . . .
C248 C249 C260 C259 0.0 . . . .
C249 C250 C251 C226 0.0 . . . .
C249 C250 C251 C252 142.6 . . . .
C250 C236 C237 C238 142.7 . . . .
C250 C236 C237 C252 0.0 . . . .
C250 C249 C260 C225 0.0 . . . .
C250 C249 C260 C259 -142.7 . . . .
C250 C251 C252 C227 -142.6 . . . .
C250 C251 C252 C237 0.0 . . . .
C252 C227 C228 C216 -142.6 . . . .
C252 C227 C228 C253 0.1 . . . .
C252 C237 C238 C239 138.1 . . . .
C252 C237 C238 C253 0.1 . . . .
C253 C238 C239 C232 142.6 . . . .
C253 C238 C239 C240 0.0 . . . .
C254 C229 C230 C219 -142.6 . . . .
C254 C229 C230 C255 0.0 . . . .
C254 C240 C241 C242 138.2 . . . .
C254 C240 C241 C255 0.0 . . . .
C255 C241 C242 C233 142.6 . . . .
C255 C241 C242 C243 0.0 . . . .
C256 C221 C222 C207 -142.6 . . . .
C256 C221 C222 C257 0.0 . . . .
C256 C243 C244 C245 138.1 . . . .
C256 C243 C244 C257 0.0 . . . .
C257 C244 C245 C234 142.7 . . . .
C257 C244 C245 C246 0.0 . . . .
C258 C223 C224 C210 -142.6 . . . .
C258 C223 C224 C259 0.0 . . . .
C258 C246 C247 C248 138.2 . . . .
C258 C246 C247 C259 0.0 . . . .
C259 C247 C248 C235 142.6 . . . .
C259 C247 C248 C249 0.0 . . . .
C260 C225 C226 C213 -142.6 . . . .
C260 C225 C226 C251 0.0 . . . .
C260 C249 C250 C236 138.2 . . . .
C260 C249 C250 C251 0.0 . . . .
C301 C302 C303 C304 0.0 . . . .
C301 C302 C303 C312 142.6 . . . .
C301 C302 C309 C308 0.0 . . . .
C301 C302 C309 C310 -138.2 . . . .
C301 C305 C318 C317 138.2 . . . .
C301 C305 C318 C319 0.0 . . . .
C301 C306 C307 C308 0.1 . . . .
C301 C306 C307 C322 142.7 . . . .
C301 C306 C320 C319 -0.2 . . . .
C301 C306 C320 C321 -142.7 . . . .
C302 C301 C305 C304 0.0 . . . .
C302 C301 C305 C318 -142.6 . . . .
C302 C301 C306 C307 -0.1 . . . .
C302 C301 C306 C320 138.2 . . . .
C302 C303 C304 C305 0.0 . . . .
C302 C303 C304 C315 142.7 . . . .
C302 C303 C312 C311 0.1 . . . .
C302 C303 C312 C313 -138.1 . . . .
C302 C309 C310 C311 0.0 . . . .
C302 C309 C310 C324 142.6 . . . .
C303 C302 C309 C308 138.2 . . . .
C303 C302 C309 C310 0.0 . . . .
C303 C304 C305 C301 0.0 . . . .
C303 C304 C305 C318 142.6 . . . .
C303 C304 C315 C314 -0.1 . . . .
C303 C304 C315 C316 -138.2 . . . .
C303 C312 C313 C314 -0.1 . . . .
C303 C312 C313 C326 142.6 . . . .
C304 C303 C312 C311 138.2 . . . .
C304 C303 C312 C313 0.0 . . . .
C304 C305 C318 C317 0.1 . . . .
C304 C305 C318 C319 -138.1 . . . .
C304 C315 C316 C317 -0.1 . . . .
C304 C315 C316 C328 142.5 . . . .
C305 C301 C302 C303 0.0 . . . .
C305 C301 C302 C309 142.6 . . . .
C305 C301 C306 C307 -138.2 . . . .
C305 C301 C306 C320 0.1 . . . .
C305 C304 C315 C314 138.2 . . . .
C305 C304 C315 C316 0.1 . . . .
C305 C318 C319 C320 -0.1 . . . .
C305 C318 C319 C330 142.6 . . . .
C306 C301 C302 C303 -142.5 . . . .
C306 C301 C302 C309 0.1 . . . .
C306 C301 C305 C304 142.6 . . . .
C306 C301 C305 C318 0.0 . . . .
C306 C307 C308 C309 0.0 . . . .
C306 C307 C308 C323 138.1 . . . .
C306 C307 C322 C321 0.0 . . . .
C306 C307 C322 C357 -142.6 . . . .
C306 C320 C321 C322 0.0 . . . .
C306 C320 C321 C356 142.6 . . . .
C307 C306 C320 C319 142.5 . . . .
C307 C306 C320 C321 0.0 . . . .
C307 C308 C309 C302 0.0 . . . .
C307 C308 C309 C310 142.6 . . . .
C307 C308 C323 C324 -142.7 . . . .
C307 C308 C323 C358 0.1 . . . .
C307 C322 C357 C344 138.2 . . . .
C307 C322 C357 C358 0.0 . . . .
C308 C307 C322 C321 142.6 . . . .
C308 C307 C322 C357 0.0 . . . .
C308 C309 C310 C311 -142.7 . . . .
C308 C309 C310 C324 0.0 . . . .
C308 C323 C324 C310 0.1 . . . .
C308 C323 C324 C359 142.7 . . . .
C308 C323 C358 C346 -138.2 . . . .
C308 C323 C358 C357 -0.1 . . . .
C309 C302 C303 C304 -142.6 . . . .
C309 C302 C303 C312 0.0 . . . .
C309 C308 C323 C324 -0.1 . . . .
C309 C308 C323 C358 142.6 . . . .
C309 C310 C311 C312 0.1 . . . .
C309 C310 C311 C325 138.2 . . . .
C309 C310 C324 C323 -0.1 . . . .
C309 C310 C324 C359 -142.6 . . . .
C310 C311 C312 C303 -0.1 . . . .
C310 C311 C312 C313 142.5 . . . .
C310 C311 C325 C326 -142.6 . . . .
C310 C311 C325 C360 0.1 . . . .
C310 C324 C359 C347 138.1 . . . .
C310 C324 C359 C360 -0.1 . . . .
C311 C310 C324 C323 142.6 . . . .
C311 C310 C324 C359 0.1 . . . .
C311 C312 C313 C314 -142.7 . . . .
C311 C312 C313 C326 0.0 . . . .
C311 C325 C326 C313 0.0 . . . .
C311 C325 C326 C351 142.6 . . . .
C311 C325 C360 C349 -138.3 . . . .
C311 C325 C360 C359 -0.1 . . . .
C312 C303 C304 C305 -142.7 . . . .
C312 C303 C304 C315 0.1 . . . .
C312 C311 C325 C326 0.0 . . . .
C312 C311 C325 C360 142.7 . . . .
C312 C313 C314 C315 0.1 . . . .
C312 C313 C314 C327 138.3 . . . .
C312 C313 C326 C325 -0.1 . . . .
C312 C313 C326 C351 -142.7 . . . .
C313 C314 C315 C304 0.0 . . . .
C313 C314 C315 C316 142.6 . . . .
C313 C314 C327 C328 -142.6 . . . .
C313 C314 C327 C352 0.0 . . . .
C313 C326 C351 C350 138.2 . . . .
C313 C326 C351 C352 0.0 . . . .
C314 C313 C326 C325 142.6 . . . .
C314 C313 C326 C351 0.0 . . . .
C314 C315 C316 C317 -142.7 . . . .
C314 C315 C316 C328 0.0 . . . .
C314 C327 C328 C316 0.0 . . . .
C314 C327 C328 C353 142.7 . . . .
C314 C327 C352 C337 -138.2 . . . .
C314 C327 C352 C351 0.0 . . . .
C315 C304 C305 C301 -142.7 . . . .
C315 C304 C305 C318 -0.1 . . . .
C315 C314 C327 C328 0.0 . . . .
C315 C314 C327 C352 142.6 . . . .
C315 C316 C317 C318 0.1 . . . .
C315 C316 C317 C329 138.2 . . . .
C315 C316 C328 C327 0.0 . . . .
C315 C316 C328 C353 -142.6 . . . .
C316 C317 C318 C305 -0.1 . . . .
C316 C317 C318 C319 142.6 . . . .
C316 C317 C329 C330 -142.6 . . . .
C316 C317 C329 C354 0.0 . . . .
C316 C328 C353 C338 138.2 . . . .
C316 C328 C353 C354 0.0 . . . .
C317 C316 C328 C327 142.7 . . . .
C317 C316 C328 C353 0.0 . . . .
C317 C318 C319 C320 -142.8 . . . .
C317 C318 C319 C330 0.0 . . . .
C317 C329 C330 C319 0.1 . . . .
C317 C329 C330 C355 142.6 . . . .
C317 C329 C354 C340 -138.2 . . . .
C317 C329 C354 C353 0.1 . . . .
C318 C317 C329 C330 -0.1 . . . .
C318 C317 C329 C354 142.5 . . . .
C318 C319 C320 C306 0.2 . . . .
C318 C319 C320 C321 138.2 . . . .
C318 C319 C330 C329 0.0 . . . .
C318 C319 C330 C355 -142.6 . . . .
C319 C320 C321 C322 -142.6 . . . .
C319 C320 C321 C356 0.0 . . . .
C319 C330 C355 C341 138.2 . . . .
C319 C330 C355 C356 0.0 . . . .
C320 C306 C307 C308 -142.6 . . . .
C320 C306 C307 C322 0.0 . . . .
C320 C319 C330 C329 142.6 . . . .
C320 C319 C330 C355 0.0 . . . .
C320 C321 C322 C307 0.0 . . . .
C320 C321 C322 C357 142.6 . . . .
C320 C321 C356 C343 -138.2 . . . .
C320 C321 C356 C355 0.0 . . . .
C321 C322 C357 C344 0.0 . . . .
C321 C322 C357 C358 -138.2 . . . .
C322 C307 C308 C309 -138.2 . . . .
C322 C307 C308 C323 0.0 . . . .
C322 C321 C356 C343 0.0 . . . .
C322 C321 C356 C355 138.2 . . . .
C322 C357 C358 C323 0.1 . . . .
C322 C357 C358 C346 142.7 . . . .
C323 C308 C309 C302 -142.6 . . . .
C323 C308 C309 C310 0.1 . . . .
C323 C324 C359 C347 0.1 . . . .
C323 C324 C359 C360 -138.2 . . . .
C324 C310 C311 C312 -138.2 . . . .
C324 C310 C311 C325 -0.1 . . . .
C324 C323 C358 C346 0.0 . . . .
C324 C323 C358 C357 138.2 . . . .
C324 C359 C360 C325 0.1 . . . .
C324 C359 C360 C349 142.7 . . . .
C325 C311 C312 C303 -142.6 . . . .
C325 C311 C312 C313 0.0 . . . .
C325 C326 C351 C350 0.0 . . . .
C325 C326 C351 C352 -138.2 . . . .
C326 C313 C314 C315 -138.2 . . . .
C326 C313 C314 C327 0.0 . . . .
C326 C325 C360 C349 0.0 . . . .
C326 C325 C360 C359 138.2 . . . .
C326 C351 C352 C327 0.0 . . . .
C326 C351 C352 C337 142.6 . . . .
C327 C314 C315 C304 -142.6 . . . .
C327 C314 C315 C316 0.0 . . . .
C327 C328 C353 C338 0.0 . . . .
C327 C328 C353 C354 -138.2 . . . .
C328 C316 C317 C318 -138.1 . . . .
C328 C316 C317 C329 0.0 . . . .
C328 C327 C352 C337 0.0 . . . .
C328 C327 C352 C351 138.2 . . . .
C328 C353 C354 C329 -0.1 . . . .
C328 C353 C354 C340 142.6 . . . .
C329 C317 C318 C305 -142.6 . . . .
C329 C317 C318 C319 0.1 . . . .
C329 C330 C355 C341 0.0 . . . .
C329 C330 C355 C356 -138.2 . . . .
C330 C319 C320 C306 -138.1 . . . .
C330 C319 C320 C321 -0.1 . . . .
C330 C329 C354 C340 0.0 . . . .
C330 C329 C354 C353 138.2 . . . .
C330 C355 C356 C321 0.0 . . . .
C330 C355 C356 C343 142.6 . . . .
C331 C332 C333 C334 0.0 . . . .
C331 C332 C333 C342 -142.7 . . . .
C331 C332 C339 C338 -0.1 . . . .
C331 C332 C339 C340 138.2 . . . .
C331 C335 C348 C347 -138.2 . . . .
C331 C335 C348 C349 0.0 . . . .
C331 C336 C337 C338 0.1 . . . .
C331 C336 C337 C352 -142.6 . . . .
C331 C336 C350 C349 -0.1 . . . .
C331 C336 C350 C351 142.6 . . . .
C332 C331 C335 C334 0.0 . . . .
C332 C331 C335 C348 142.6 . . . .
C332 C331 C336 C337 0.0 . . . .
C332 C331 C336 C350 -138.2 . . . .
C332 C333 C334 C335 0.0 . . . .
C332 C333 C334 C345 -142.6 . . . .
C332 C333 C342 C341 0.1 . . . .
C332 C333 C342 C343 138.2 . . . .
C332 C339 C340 C341 0.0 . . . .
C332 C339 C340 C354 -142.7 . . . .
C333 C332 C339 C338 -138.3 . . . .
C333 C332 C339 C340 0.0 . . . .
C333 C334 C335 C331 0.0 . . . .
C333 C334 C335 C348 -142.6 . . . .
C333 C334 C345 C344 -0.2 . . . .
C333 C334 C345 C346 138.2 . . . .
C333 C342 C343 C344 0.1 . . . .
C333 C342 C343 C356 -142.6 . . . .
C334 C333 C342 C341 -138.2 . . . .
C334 C333 C342 C343 -0.1 . . . .
C334 C335 C348 C347 0.0 . . . .
C334 C335 C348 C349 138.2 . . . .
C334 C345 C346 C347 -0.1 . . . .
C334 C345 C346 C358 -142.7 . . . .
C335 C331 C332 C333 0.0 . . . .
C335 C331 C332 C339 -142.6 . . . .
C335 C331 C336 C337 138.2 . . . .
C335 C331 C336 C350 0.0 . . . .
C335 C334 C345 C344 -138.2 . . . .
C335 C334 C345 C346 0.1 . . . .
C335 C348 C349 C350 0.0 . . . .
C335 C348 C349 C360 -142.6 . . . .
C336 C331 C332 C333 142.6 . . . .
C336 C331 C332 C339 0.0 . . . .
C336 C331 C335 C334 -142.7 . . . .
C336 C331 C335 C348 0.0 . . . .
C336 C337 C338 C339 -0.2 . . . .
C336 C337 C338 C353 -138.2 . . . .
C336 C337 C352 C327 142.7 . . . .
C336 C337 C352 C351 0.0 . . . .
C336 C350 C351 C326 -142.6 . . . .
C336 C350 C351 C352 0.0 . . . .
C337 C336 C350 C349 -142.6 . . . .
C337 C336 C350 C351 0.1 . . . .
C337 C338 C339 C332 0.2 . . . .
C337 C338 C339 C340 -142.5 . . . .
C337 C338 C353 C328 -0.1 . . . .
C337 C338 C353 C354 142.5 . . . .
C338 C337 C352 C327 -0.1 . . . .
C338 C337 C352 C351 -142.7 . . . .
C338 C339 C340 C341 142.7 . . . .
C338 C339 C340 C354 0.0 . . . .
C338 C353 C354 C329 -142.7 . . . .
C338 C353 C354 C340 0.0 . . . .
C339 C332 C333 C334 142.6 . . . .
C339 C332 C333 C342 -0.1 . . . .
C339 C338 C353 C328 -142.5 . . . .
C339 C338 C353 C354 0.1 . . . .
C339 C340 C341 C342 0.0 . . . .
C339 C340 C341 C355 -138.2 . . . .
C339 C340 C354 C329 142.7 . . . .
C339 C340 C354 C353 0.0 . . . .
C340 C341 C342 C333 -0.1 . . . .
C340 C341 C342 C343 -142.6 . . . .
C340 C341 C355 C330 -0.1 . . . .
C340 C341 C355 C356 142.6 . . . .
C341 C340 C354 C329 0.0 . . . .
C341 C340 C354 C353 -142.7 . . . .
C341 C342 C343 C344 142.6 . . . .
C341 C342 C343 C356 0.0 . . . .
C341 C355 C356 C321 -142.7 . . . .
C341 C355 C356 C343 0.0 . . . .
C342 C333 C334 C335 142.7 . . . .
C342 C333 C334 C345 0.1 . . . .
C342 C341 C355 C330 -142.6 . . . .
C342 C341 C355 C356 0.0 . . . .
C342 C343 C344 C345 -0.1 . . . .
C342 C343 C344 C357 -138.2 . . . .
C342 C343 C356 C321 142.7 . . . .
C342 C343 C356 C355 0.0 . . . .
C343 C344 C345 C334 0.1 . . . .
C343 C344 C345 C346 -142.6 . . . .
C343 C344 C357 C322 0.0 . . . .
C343 C344 C357 C358 142.6 . . . .
C344 C343 C356 C321 0.1 . . . .
C344 C343 C356 C355 -142.6 . . . .
C344 C345 C346 C347 142.6 . . . .
C344 C345 C346 C358 0.0 . . . .
C344 C357 C358 C323 -142.6 . . . .
C344 C357 C358 C346 0.0 . . . .
C345 C334 C335 C331 142.6 . . . .
C345 C334 C335 C348 -0.1 . . . .
C345 C344 C357 C322 -142.6 . . . .
C345 C344 C357 C358 0.0 . . . .
C345 C346 C347 C348 0.1 . . . .
C345 C346 C347 C359 -138.1 . . . .
C345 C346 C358 C323 142.6 . . . .
C345 C346 C358 C357 0.0 . . . .
C346 C347 C348 C335 0.0 . . . .
C346 C347 C348 C349 -142.6 . . . .
C346 C347 C359 C324 0.0 . . . .
C346 C347 C359 C360 142.6 . . . .
C347 C346 C358 C323 0.0 . . . .
C347 C346 C358 C357 -142.6 . . . .
C347 C348 C349 C350 142.6 . . . .
C347 C348 C349 C360 0.0 . . . .
C347 C359 C360 C325 -142.6 . . . .
C347 C359 C360 C349 0.0 . . . .
C348 C347 C359 C324 -142.7 . . . .
C348 C347 C359 C360 0.0 . . . .
C348 C349 C350 C336 0.1 . . . .
C348 C349 C350 C351 -138.2 . . . .
C348 C349 C360 C325 142.7 . . . .
C348 C349 C360 C359 0.0 . . . .
C349 C350 C351 C326 0.0 . . . .
C349 C350 C351 C352 142.6 . . . .
C350 C336 C337 C338 142.7 . . . .
C350 C336 C337 C352 0.0 . . . .
C350 C349 C360 C325 0.0 . . . .
C350 C349 C360 C359 -142.6 . . . .
C350 C351 C352 C327 -142.6 . . . .
C350 C351 C352 C337 0.0 . . . .
C352 C327 C328 C316 -142.6 . . . .
C352 C327 C328 C353 0.1 . . . .
C352 C337 C338 C339 138.1 . . . .
C352 C337 C338 C353 0.1 . . . .
C353 C338 C339 C332 142.6 . . . .
C353 C338 C339 C340 0.0 . . . .
C354 C329 C330 C319 -142.5 . . . .
C354 C329 C330 C355 0.0 . . . .
C354 C340 C341 C342 138.2 . . . .
C354 C340 C341 C355 0.1 . . . .
C355 C341 C342 C333 142.5 . . . .
C355 C341 C342 C343 0.0 . . . .
C356 C321 C322 C307 -142.6 . . . .
C356 C321 C322 C357 0.0 . . . .
C356 C343 C344 C345 138.1 . . . .
C356 C343 C344 C357 0.0 . . . .
C357 C344 C345 C334 142.7 . . . .
C357 C344 C345 C346 -0.1 . . . .
C358 C323 C324 C310 -142.6 . . . .
C358 C323 C324 C359 -0.1 . . . .
C358 C346 C347 C348 138.2 . . . .
C358 C346 C347 C359 0.0 . . . .
C359 C347 C348 C335 142.6 . . . .
C359 C347 C348 C349 0.0 . . . .
C360 C325 C326 C313 -142.6 . . . .
C360 C325 C326 C351 0.0 . . . .
C360 C349 C350 C336 138.2 . . . .
C360 C349 C350 C351 0.0 . . . .
C2_11 C1_11 C6_11 C7_11 -14(7) . . . .
C2_11 C1_11 C6_11 C9_11 -178(4) . . . .
C4_11 C1_11 C6_11 C7_11 169(4) . . . .
C4_11 C1_11 C6_11 C9_11 5(7) . . . .

loop_
_exptl_oxdiff_crystal_face_indexfrac_h
_exptl_oxdiff_crystal_face_indexfrac_k
_exptl_oxdiff_crystal_face_indexfrac_l
_exptl_oxdiff_crystal_face_x
_exptl_oxdiff_crystal_face_y
_exptl_oxdiff_crystal_face_z
-17.0391 1.6617 3.7257 -0.9480 0.2274 -0.2226
-6.3106 10.0498 -1.5082 -0.5166 0.6041 0.6067
-4.5771 7.1289 10.4238 -0.6450 -0.3502 0.6792
-0.8616 -7.6984 -9.3543 0.3726 0.3931 -0.8406
8.7610 1.7476 -12.9634 0.6859 0.7232 0.0803
11.7338 6.5468 3.4613 0.3183 -0.3024 0.8985
-8.8475 -1.8966 12.9053 -0.6850 -0.7222 -0.0957
13.4128 5.6396 -7.5249 0.6831 0.3714 0.6288
12.0570 -0.7460 -11.8106 0.8786 0.4774 -0.0089
-10.9348 2.2240 12.0541 -0.8673 -0.4712 0.1608
-3.3413 -9.6662 -5.2942 0.2057 0.1113 -0.9723
6.3106 -10.0498 1.5082 0.5166 -0.6041 -0.6067

loop_
_twin_individual_id
_twin_individual_mass_fraction_refined
_oxdiff_twin_reflns_isolated
_oxdiff_twin_reflns_overlapped
_twin_individual_twin_lattice_type
_twin_individual_twin_matrix_11
_twin_individual_twin_matrix_12
_twin_individual_twin_matrix_13
_twin_individual_twin_matrix_21
_twin_individual_twin_matrix_22
_twin_individual_twin_matrix_23
_twin_individual_twin_matrix_31
_twin_individual_twin_matrix_32
_twin_individual_twin_matrix_33
1 0.620(4) 7893 83442 ref 1.0000 0.0000 0.0000 0.0000 1.0000 0.0000 0.0000 0.0000 1.0000
2 0.121(2) 0 81155 nmt 0.0184 -0.9720 -0.9733 0.4996 -0.4990 0.4956 -0.5209 -0.5236 0.4787
3 0.259(3) 0 81191 nmt 0.0259 0.9772 -0.9657 -0.4968 -0.4991 -0.4994 -0.5268 0.5202 0.4722
